data_1575744
loop_
_publ_author_name
'Kravets, Kateryna'
'Kravets, Mykola'
'Danylyuk, Oksana'

_publ_section_title
;
 Host--guest conformational adaptation in the crystal complexes of
 pentamidine and p-sulfonato-calix[n]arenes
;
_journal_issue 40
_journal_name_full CrystEngComm
_journal_page_first 6611
_journal_page_last 6622
_journal_paper_doi 10.1039/D5CE00666J
_journal_volume 27
_journal_year 2025
_chemical_formula_moiety '2(C56 H40 O32 S8), 8(C19 H26 N4 O2), 2(C3 H8 O), 54(H2 O)'
_chemical_formula_sum 'C270 H412 N32 O136 S16'
_chemical_formula_weight 6795.25
_chemical_name_common 'p-sulfonato-calix[8]arene/ pentamidine / isopropanol host-guest complex'
_space_group_crystal_system monoclinic
_space_group_IT_number 15
_space_group_name_Hall '-C 2yc'
_space_group_name_H-M_alt 'C 1 2/c 1'
_atom_sites_solution_hydrogens geom
_atom_sites_solution_primary direct
_audit_creation_method SHELXL-2019/3
_audit_update_record
;
2025-08-22 deposited with the CCDC.	2025-09-12 downloaded from the CCDC.
;
_cell_angle_alpha 90
_cell_angle_beta 95.325(5)
_cell_angle_gamma 90
_cell_formula_units_Z 8
_cell_length_a 34.1908(18)
_cell_length_b 41.4283(12)
_cell_length_c 46.9910(18)
_cell_measurement_reflns_used 5145
_cell_measurement_temperature 100.0(1)
_cell_measurement_theta_max 60.065
_cell_measurement_theta_min 3.063
_cell_volume 66274(5)
_computing_cell_refinement 'CrysAlisPro 1.171.40.45a (Rigaku OD, 2019)'
_computing_data_collection 'CrysAlisPro 1.171.40.45a (Rigaku OD, 2019)'
_computing_data_reduction 'CrysAlisPro 1.171.40.45a (Rigaku OD, 2019)'
_computing_structure_refinement 'SHELXL-2019/2 (Sheldrick, 2019)'
_computing_structure_solution 'SHELXS-97 (Sheldrick, 1990)'
_diffrn_ambient_temperature 100.0(1)
_diffrn_detector_area_resol_mean 16.2974
_diffrn_measured_fraction_theta_full 0.998
_diffrn_measured_fraction_theta_max 0.998
_diffrn_measurement_device_type 'SuperNova, Dual, Cu at home/near, Eos'
_diffrn_measurement_method '\w scans'
_diffrn_radiation_type CuK\a
_diffrn_radiation_wavelength 1.54184
_diffrn_reflns_av_R_equivalents 0.2354
_diffrn_reflns_av_unetI/netI 0.2933
_diffrn_reflns_Laue_measured_fraction_full 0.998
_diffrn_reflns_Laue_measured_fraction_max 0.998
_diffrn_reflns_limit_h_max 37
_diffrn_reflns_limit_h_min -28
_diffrn_reflns_limit_k_max 37
_diffrn_reflns_limit_k_min -46
_diffrn_reflns_limit_l_max 52
_diffrn_reflns_limit_l_min -47
_diffrn_reflns_number 129320
_diffrn_reflns_point_group_measured_fraction_full 0.998
_diffrn_reflns_point_group_measured_fraction_max 0.998
_diffrn_reflns_theta_full 58.934
_diffrn_reflns_theta_max 58.934
_diffrn_reflns_theta_min 4.551
_diffrn_source 'micro-focus sealed X-ray tube'
_exptl_absorpt_coefficient_mu 1.822
_exptl_absorpt_correction_T_max 1.00000
_exptl_absorpt_correction_T_min 0.63608
_exptl_absorpt_correction_type multi-scan
_exptl_absorpt_process_details
;
CrysAlisPro 1.171.40.45a (Rigaku Oxford Diffraction, 2019)
Empirical absorption correction using spherical harmonics,
 implemented in SCALE3 ABSPACK scaling algorithm.
;
_exptl_crystal_colour colorless
_exptl_crystal_density_diffrn 1.362
_exptl_crystal_description prism
_exptl_crystal_F_000 28800
_exptl_crystal_size_max 0.200
_exptl_crystal_size_mid 0.080
_exptl_crystal_size_min 0.070
_refine_diff_density_max 0.537
_refine_diff_density_min -0.513
_refine_diff_density_rms 0.061
_refine_ls_extinction_method none
_refine_ls_goodness_of_fit_ref 0.919
_refine_ls_hydrogen_treatment constr
_refine_ls_matrix_type full
_refine_ls_number_parameters 4049
_refine_ls_number_reflns 47500
_refine_ls_number_restraints 3803
_refine_ls_restrained_S_all 0.898
_refine_ls_R_factor_all 0.2894
_refine_ls_R_factor_gt 0.1193
_refine_ls_shift/su_max 0.006
_refine_ls_shift/su_mean 0.000
_refine_ls_structure_factor_coef Fsqd
_refine_ls_weighting_details 'w=1/[\s^2^(Fo^2^)+(0.1308P)^2^] where P=(Fo^2^+2Fc^2^)/3'
_refine_ls_weighting_scheme calc
_refine_ls_wR_factor_gt 0.2802
_refine_ls_wR_factor_ref 0.4152
_reflns_Friedel_coverage 0.000
_reflns_number_gt 10933
_reflns_number_total 47500
_reflns_threshold_expression 'I > 2\s(I)'
_cod_data_source_file d5ce00666j1.cif
_cod_data_source_block shelx
_cod_depositor_comments 'Adding full bibliography for 1575742--1575748.cif.'
_cod_original_sg_symbol_H-M 'C 2/c'
_cod_database_code 1575744
_shelx_shelxl_version_number 2019/3
_shelx_space_group_comment
;
The symmetry employed for this shelxl refinement is uniquely defined
by the following loop, which should always be used as a source of
symmetry information in preference to the above space-group names.
They are only intended as comments.
;
_shelx_estimated_absorpt_t_min 0.712
_shelx_estimated_absorpt_t_max 0.883

loop_
_space_group_symop_operation_xyz
'x, y, z'
'-x, y, -z+1/2'
'x+1/2, y+1/2, z'
'-x+1/2, y+1/2, -z+1/2'
'-x, -y, -z'
'x, -y, z-1/2'
'-x+1/2, -y+1/2, -z'
'x+1/2, -y+1/2, z-1/2'

loop_
_atom_site_label
_atom_site_type_symbol
_atom_site_fract_x
_atom_site_fract_y
_atom_site_fract_z
_atom_site_U_iso_or_equiv
_atom_site_adp_type
_atom_site_occupancy
_atom_site_site_symmetry_order
_atom_site_calc_flag
_atom_site_refinement_flags_posn
_atom_site_refinement_flags_adp
_atom_site_refinement_flags_occupancy
_atom_site_disorder_assembly
_atom_site_disorder_group
O1I O 0.2042(2) 0.72255(18) 0.2316(2) 0.096(3) Uani 1 1 d D . . . .
H1I H 0.224473 0.729168 0.241283 0.144 Uiso 1 1 calc R U . . .
C1I C 0.2014(5) 0.6895(3) 0.1885(4) 0.124(7) Uani 1 1 d D . . . .
H1I1 H 0.216167 0.706307 0.179373 0.186 Uiso 1 1 calc R U . . .
H1I2 H 0.173219 0.693259 0.184178 0.186 Uiso 1 1 calc R U . . .
H1I3 H 0.208352 0.668312 0.181232 0.186 Uiso 1 1 calc R U . . .
C2I C 0.2115(5) 0.6906(3) 0.2201(4) 0.122(7) Uani 1 1 d D . . . .
H2I H 0.193124 0.675450 0.228678 0.146 Uiso 1 1 calc R U . . .
C3I C 0.2503(5) 0.6798(3) 0.2291(4) 0.158(9) Uani 1 1 d D . . . .
H3I1 H 0.269510 0.694022 0.221271 0.237 Uiso 1 1 calc R U . . .
H3I2 H 0.253787 0.657694 0.222283 0.237 Uiso 1 1 calc R U . . .
H3I3 H 0.254376 0.680098 0.250063 0.237 Uiso 1 1 calc R U . . .
O1F O -0.0141(5) 0.2336(3) 0.0313(4) 0.151(9) Uani 0.61(2) 1 d D U P A 1
H1F H -0.013757 0.224966 0.015154 0.227 Uiso 0.61(2) 1 calc R U P A 1
C1F C 0.0390(8) 0.2610(10) 0.0101(6) 0.178(12) Uani 0.61(2) 1 d D U P A 1
H1F1 H 0.020095 0.261350 -0.006952 0.266 Uiso 0.61(2) 1 calc R U P A 1
H1F2 H 0.053568 0.281365 0.011446 0.266 Uiso 0.61(2) 1 calc R U P A 1
H1F3 H 0.057322 0.243015 0.008645 0.266 Uiso 0.61(2) 1 calc R U P A 1
C2F C 0.0179(7) 0.2568(5) 0.0356(5) 0.102(8) Uani 0.61(2) 1 d D U P A 1
H2F H 0.003376 0.277735 0.036360 0.123 Uiso 0.61(2) 1 calc R U P A 1
C3F C 0.0391(7) 0.2555(6) 0.0638(5) 0.106(9) Uani 0.61(2) 1 d D U P A 1
H3F1 H 0.060033 0.271681 0.065186 0.159 Uiso 0.61(2) 1 calc R U P A 1
H3F2 H 0.020929 0.259899 0.078337 0.159 Uiso 0.61(2) 1 calc R U P A 1
H3F3 H 0.050521 0.233956 0.067026 0.159 Uiso 0.61(2) 1 calc R U P A 1
O1E O 0.0543(8) 0.2854(7) 0.0163(7) 0.155(13) Uani 0.39(2) 1 d D U P A 2
H1E H 0.034589 0.296723 0.011020 0.232 Uiso 0.39(2) 1 calc R U P A 2
C1E C -0.0021(9) 0.2554(5) 0.0276(8) 0.115(13) Uani 0.39(2) 1 d D U P A 2
H1E1 H -0.013340 0.257491 0.007698 0.172 Uiso 0.39(2) 1 calc R U P A 2
H1E2 H -0.011175 0.235177 0.035599 0.172 Uiso 0.39(2) 1 calc R U P A 2
H1E3 H -0.010393 0.273639 0.038761 0.172 Uiso 0.39(2) 1 calc R U P A 2
C2E C 0.0416(10) 0.2550(9) 0.0285(8) 0.143(12) Uani 0.39(2) 1 d D U P A 2
H2E H 0.049823 0.236609 0.016575 0.172 Uiso 0.39(2) 1 calc R U P A 2
C3E C 0.0609(12) 0.2518(13) 0.0575(9) 0.149(17) Uani 0.39(2) 1 d D U P A 2
H3E1 H 0.052668 0.231574 0.065999 0.224 Uiso 0.39(2) 1 calc R U P A 2
H3E2 H 0.089420 0.251719 0.056840 0.224 Uiso 0.39(2) 1 calc R U P A 2
H3E3 H 0.053400 0.270035 0.069175 0.224 Uiso 0.39(2) 1 calc R U P A 2
O41A O 0.0982(3) 0.46603(16) 0.2099(2) 0.090(3) Uani 1 1 d . . . . .
N1N N 0.1690(3) 0.47247(19) 0.2499(2) 0.097(4) Uani 1 1 d D . . . .
H1N1 H 0.181270 0.453809 0.249474 0.116 Uiso 1 1 calc R U . . .
H1N2 H 0.149938 0.477107 0.236635 0.116 Uiso 1 1 calc R U . . .
N2N N 0.2076(3) 0.4862(2) 0.2897(3) 0.116(5) Uani 1 1 d D . . . .
H2N1 H 0.219362 0.467366 0.288809 0.139 Uiso 1 1 calc R U . . .
H2N2 H 0.214964 0.499783 0.303518 0.139 Uiso 1 1 calc R U . . .
N3N N 0.1720(4) 0.9060(2) 0.2115(3) 0.112(5) Uani 1 1 d D . . . .
H3N1 H 0.186218 0.923639 0.210853 0.134 Uiso 1 1 calc R U . . .
H3N2 H 0.151074 0.903346 0.199325 0.134 Uiso 1 1 calc R U . . .
N4N N 0.2127(3) 0.8872(2) 0.2489(2) 0.094(4) Uani 1 1 d D . . . .
H4N1 H 0.227108 0.904722 0.248379 0.112 Uiso 1 1 calc R U . . .
H4N2 H 0.219095 0.872082 0.261634 0.112 Uiso 1 1 calc R U . . .
O1N O 0.1104(2) 0.61744(16) 0.2647(2) 0.085(3) Uani 1 1 d D . . . .
O2N O 0.0881(2) 0.77216(15) 0.23425(19) 0.074(3) Uani 1 1 d D . . . .
C1N C 0.1795(5) 0.4938(3) 0.2706(3) 0.109(6) Uani 1 1 d D . . . .
C2N C 0.1618(4) 0.5264(3) 0.2699(3) 0.096(5) Uani 1 1 d D . . . .
C3N C 0.1260(4) 0.5327(2) 0.2542(3) 0.086(5) Uani 1 1 d D . . . .
H3N H 0.112735 0.515603 0.243889 0.103 Uiso 1 1 calc R U . . .
C4N C 0.1091(3) 0.5629(2) 0.2533(3) 0.072(4) Uani 1 1 d D . . . .
H4N H 0.084074 0.566629 0.243305 0.087 Uiso 1 1 calc R U . . .
C5N C 0.1299(4) 0.5874(3) 0.2672(3) 0.082(4) Uani 1 1 d D . . . .
C6N C 0.1647(4) 0.5827(2) 0.2841(3) 0.093(5) Uani 1 1 d D . . . .
H6N H 0.177292 0.599868 0.294774 0.111 Uiso 1 1 calc R U . . .
C7N C 0.1801(4) 0.5525(2) 0.2848(3) 0.101(6) Uani 1 1 d D . . . .
H7N H 0.204319 0.548891 0.295936 0.122 Uiso 1 1 calc R U . . .
C8N C 0.1281(4) 0.6446(2) 0.2806(3) 0.095(5) Uani 1 1 d D . . . .
H8N1 H 0.155249 0.647938 0.275440 0.114 Uiso 1 1 calc R U . . .
H8N2 H 0.129305 0.640126 0.301351 0.114 Uiso 1 1 calc R U . . .
C9N C 0.1043(4) 0.6741(3) 0.2737(3) 0.090(5) Uani 1 1 d D . . . .
H9N1 H 0.117814 0.692668 0.283469 0.108 Uiso 1 1 calc R U . . .
H9N2 H 0.078680 0.671484 0.281744 0.108 Uiso 1 1 calc R U . . .
C10N C 0.0963(4) 0.6822(2) 0.2417(3) 0.085(5) Uani 1 1 d D . . . .
H10A H 0.079090 0.665339 0.232387 0.102 Uiso 1 1 calc R U . . .
H10B H 0.121521 0.681652 0.232919 0.102 Uiso 1 1 calc R U . . .
C11N C 0.0769(4) 0.7154(2) 0.2359(3) 0.096(5) Uani 1 1 d D . . . .
H11A H 0.066343 0.716773 0.215570 0.115 Uiso 1 1 calc R U . . .
H11B H 0.054808 0.718054 0.247848 0.115 Uiso 1 1 calc R U . . .
C12N C 0.1062(4) 0.7418(2) 0.2424(3) 0.084(4) Uani 1 1 d D . . . .
H12A H 0.114962 0.741895 0.263095 0.101 Uiso 1 1 calc R U . . .
H12B H 0.129460 0.738234 0.231727 0.101 Uiso 1 1 calc R U . . .
C13N C 0.1119(4) 0.7987(2) 0.2342(3) 0.079(4) Uani 1 1 d D . . . .
C14N C 0.0941(4) 0.8273(2) 0.2240(3) 0.087(5) Uani 1 1 d D . . . .
H14N H 0.066628 0.827675 0.218496 0.104 Uiso 1 1 calc R U . . .
C15N C 0.1167(4) 0.8555(2) 0.2218(3) 0.096(5) Uani 1 1 d D . . . .
H15N H 0.105116 0.874357 0.213080 0.115 Uiso 1 1 calc R U . . .
C16N C 0.1567(3) 0.8555(2) 0.2327(3) 0.075(4) Uani 1 1 d D . . . .
C17N C 0.1724(3) 0.8259(2) 0.2435(3) 0.077(4) Uani 1 1 d D . . . .
H17N H 0.199157 0.825368 0.250983 0.092 Uiso 1 1 calc R U . . .
C18N C 0.1510(3) 0.7982(2) 0.2437(3) 0.081(4) Uani 1 1 d D . . . .
H18N H 0.163181 0.778640 0.250378 0.097 Uiso 1 1 calc R U . . .
C19N C 0.1819(4) 0.8836(2) 0.2308(3) 0.092(5) Uani 1 1 d D . . . .
N1P N 0.0821(3) 0.4696(2) 0.0228(2) 0.083(4) Uani 1 1 d . . . . .
H1P1 H 0.067863 0.487378 0.021671 0.100 Uiso 1 1 calc R U . . .
H1P2 H 0.102980 0.468365 0.035173 0.100 Uiso 1 1 calc R U . . .
N2P N 0.0413(3) 0.4481(2) -0.0115(2) 0.087(4) Uani 1 1 d . . . . .
H2P1 H 0.027667 0.466131 -0.012205 0.104 Uiso 1 1 calc R U . . .
H2P2 H 0.033849 0.431991 -0.023016 0.104 Uiso 1 1 calc R U . . .
N3P N 0.0739(5) 0.0336(3) 0.0153(3) 0.153(7) Uani 1 1 d . . . . .
H3P1 H 0.061764 0.014891 0.015987 0.184 Uiso 1 1 calc R U . . .
H3P2 H 0.094183 0.037874 0.027661 0.184 Uiso 1 1 calc R U . . .
N4P N 0.0312(5) 0.0493(3) -0.0230(4) 0.167(8) Uani 1 1 d . . . . .
H4P1 H 0.018908 0.030710 -0.022493 0.201 Uiso 1 1 calc R U . . .
H4P2 H 0.023313 0.063865 -0.035888 0.201 Uiso 1 1 calc R U . . .
O1P O 0.1646(2) 0.33335(15) 0.01075(19) 0.072(2) Uani 1 1 d . . . . .
O2P O 0.1379(3) 0.17558(18) -0.0050(2) 0.092(3) Uani 1 1 d . . . . .
C1P C 0.0721(4) 0.4452(2) 0.0062(3) 0.085(5) Uani 1 1 d . . . . .
C2P C 0.0958(4) 0.4166(2) 0.0064(3) 0.072(4) Uani 1 1 d . . . . .
C3P C 0.1368(4) 0.4170(3) 0.0146(3) 0.081(4) Uani 1 1 d . . . . .
H3P H 0.149189 0.437042 0.019548 0.097 Uiso 1 1 calc R U . . .
C4P C 0.1597(4) 0.3891(2) 0.0156(3) 0.078(4) Uani 1 1 d . . . . .
H4P H 0.186975 0.389761 0.021506 0.094 Uiso 1 1 calc R U . . .
C5P C 0.1411(4) 0.3603(3) 0.0076(3) 0.081(4) Uani 1 1 d . . . . .
C6P C 0.1002(4) 0.3586(2) -0.0008(3) 0.079(4) Uani 1 1 d . . . . .
H6P H 0.087341 0.338673 -0.005215 0.095 Uiso 1 1 calc R U . . .
C7P C 0.0799(3) 0.3876(2) -0.0021(3) 0.066(4) Uani 1 1 d . . . . .
H7P H 0.053071 0.387277 -0.009511 0.079 Uiso 1 1 calc R U . . .
C8P C 0.1446(4) 0.3023(2) 0.0085(3) 0.074(4) Uani 1 1 d . . . . .
H8P1 H 0.132576 0.298831 -0.011307 0.089 Uiso 1 1 calc R U . . .
H8P2 H 0.123601 0.301410 0.021598 0.089 Uiso 1 1 calc R U . . .
C9P C 0.1755(4) 0.2765(2) 0.0164(3) 0.090(5) Uani 1 1 d . . . . .
H9P1 H 0.187348 0.279923 0.036218 0.108 Uiso 1 1 calc R U . . .
H9P2 H 0.196577 0.277561 0.003373 0.108 Uiso 1 1 calc R U . . .
C10P C 0.1545(4) 0.2428(3) 0.0138(3) 0.092(5) Uani 1 1 d . . . . .
H10C H 0.171346 0.226614 0.024431 0.111 Uiso 1 1 calc R U . . .
H10D H 0.129545 0.244158 0.022896 0.111 Uiso 1 1 calc R U . . .
C11P C 0.1458(4) 0.2317(3) -0.0165(3) 0.095(5) Uani 1 1 d . . . . .
H11C H 0.170796 0.225396 -0.024056 0.114 Uiso 1 1 calc R U . . .
H11D H 0.134729 0.250001 -0.028145 0.114 Uiso 1 1 calc R U . . .
C12P C 0.1170(4) 0.2030(3) -0.0203(3) 0.094(5) Uani 1 1 d . . . . .
H12C H 0.092254 0.207970 -0.011761 0.113 Uiso 1 1 calc R U . . .
H12D H 0.110757 0.197878 -0.040765 0.113 Uiso 1 1 calc R U . . .
C13P C 0.1164(5) 0.1481(3) -0.0057(4) 0.096(5) Uani 1 1 d . . . . .
C14P C 0.1388(5) 0.1209(3) 0.0053(3) 0.098(5) Uani 1 1 d . . . . .
H14P H 0.166014 0.122962 0.011276 0.118 Uiso 1 1 calc R U . . .
C15P C 0.1196(5) 0.0910(3) 0.0069(4) 0.115(6) Uani 1 1 d . . . . .
H15P H 0.133116 0.073038 0.015618 0.138 Uiso 1 1 calc R U . . .
C16P C 0.0792(5) 0.0880(3) -0.0049(4) 0.112(6) Uani 1 1 d . . . . .
C17P C 0.0601(4) 0.1135(3) -0.0155(4) 0.113(6) Uani 1 1 d . . . . .
H17P H 0.033310 0.111469 -0.022654 0.136 Uiso 1 1 calc R U . . .
C18P C 0.0782(5) 0.1430(4) -0.0162(4) 0.133(8) Uani 1 1 d . . . . .
H18P H 0.063535 0.160756 -0.024463 0.159 Uiso 1 1 calc R U . . .
C19P C 0.0615(7) 0.0554(4) -0.0044(5) 0.136(8) Uani 1 1 d . . . . .
N1X N 0.0911(3) 0.3575(2) 0.2612(3) 0.101(4) Uani 1 1 d . U . . .
H1X1 H 0.110118 0.360765 0.274834 0.121 Uiso 1 1 calc R U . . .
H1X2 H 0.078577 0.338897 0.260125 0.121 Uiso 1 1 calc R U . . .
N2X N 0.1012(3) 0.4085(2) 0.2449(3) 0.126(6) Uani 1 1 d . U . . .
H2X1 H 0.120054 0.410798 0.258803 0.152 Uiso 1 1 calc R U . . .
H2X2 H 0.095644 0.424452 0.232773 0.152 Uiso 1 1 calc R U . . .
N3X N -0.0661(4) 0.1788(3) 0.1923(3) 0.147(6) Uani 1 1 d . U . . .
H3X1 H -0.066466 0.165484 0.206833 0.176 Uiso 1 1 calc R U . . .
H3X2 H -0.064985 0.199769 0.195215 0.176 Uiso 1 1 calc R U . . .
N4X N -0.0691(4) 0.1352(3) 0.1593(3) 0.138(6) Uani 1 1 d . U . . .
H4X1 H -0.070970 0.127612 0.141713 0.165 Uiso 1 1 calc R U . . .
H4X2 H -0.068280 0.121910 0.173879 0.165 Uiso 1 1 calc R U . . .
O1X O -0.0331(4) 0.3647(2) 0.1495(3) 0.137(4) Uani 1 1 d . U . . .
O2X O -0.0698(4) 0.2505(3) 0.0703(3) 0.128(4) Uani 1 1 d . U . . .
C1X C 0.0811(4) 0.3809(3) 0.2420(4) 0.097(5) Uani 1 1 d . U . . .
C2X C 0.0496(4) 0.3757(3) 0.2201(3) 0.085(4) Uani 1 1 d . U . . .
C3X C 0.0250(4) 0.3498(3) 0.2183(3) 0.097(4) Uani 1 1 d . U . . .
H3X H 0.027530 0.334200 0.233154 0.117 Uiso 1 1 calc R U . . .
C4X C -0.0031(5) 0.3454(3) 0.1961(4) 0.103(5) Uani 1 1 d . U . . .
H4X H -0.020949 0.327809 0.196265 0.124 Uiso 1 1 calc R U . . .
C5X C -0.0053(6) 0.3664(4) 0.1737(4) 0.133(6) Uani 1 1 d . U . . .
C6X C 0.0189(6) 0.3925(4) 0.1734(4) 0.166(8) Uani 1 1 d . U . . .
H6X H 0.016309 0.407534 0.158157 0.199 Uiso 1 1 calc R U . . .
C7X C 0.0466(6) 0.3962(3) 0.1957(4) 0.151(7) Uani 1 1 d . U . . .
H7X H 0.064967 0.413383 0.195011 0.182 Uiso 1 1 calc R U . . .
C8X C -0.0578(5) 0.3370(4) 0.1477(4) 0.137(6) Uani 1 1 d . U . . .
H8X1 H -0.074472 0.336168 0.163786 0.164 Uiso 1 1 calc R U . . .
H8X2 H -0.042132 0.316873 0.147514 0.164 Uiso 1 1 calc R U . . .
C9X C -0.0827(6) 0.3420(5) 0.1190(4) 0.141(6) Uani 1 1 d . U . . .
H9X1 H -0.094695 0.363776 0.118417 0.170 Uiso 1 1 calc R U . . .
H9X2 H -0.104017 0.325804 0.116787 0.170 Uiso 1 1 calc R U . . .
C10X C -0.0556(6) 0.3384(4) 0.0944(4) 0.147(6) Uani 1 1 d . U . . .
H10E H -0.068476 0.348831 0.077067 0.177 Uiso 1 1 calc R U . . .
H10F H -0.030738 0.350086 0.099816 0.177 Uiso 1 1 calc R U . . .
C11X C -0.0460(5) 0.3036(3) 0.0874(4) 0.124(6) Uani 1 1 d . U . . .
H11E H -0.024443 0.303644 0.074744 0.149 Uiso 1 1 calc R U . . .
H11F H -0.036184 0.292549 0.105343 0.149 Uiso 1 1 calc R U . . .
C12X C -0.0795(5) 0.2840(3) 0.0732(3) 0.125(6) Uani 1 1 d . U . . .
H12E H -0.102406 0.285906 0.084554 0.150 Uiso 1 1 calc R U . . .
H12F H -0.087198 0.293129 0.054005 0.150 Uiso 1 1 calc R U . . .
C13X C -0.0691(5) 0.2316(4) 0.0959(5) 0.115(5) Uani 1 1 d . U . . .
C14X C -0.0786(5) 0.2426(4) 0.1215(3) 0.116(5) Uani 1 1 d . U . . .
H14X H -0.085131 0.264647 0.124001 0.139 Uiso 1 1 calc R U . . .
C15X C -0.0784(5) 0.2215(3) 0.1433(4) 0.125(5) Uani 1 1 d . U . . .
H15X H -0.085186 0.228899 0.161330 0.150 Uiso 1 1 calc R U . . .
C16X C -0.0686(5) 0.1886(4) 0.1401(4) 0.110(5) Uani 1 1 d . U . . .
C17X C -0.0599(5) 0.1785(4) 0.1129(4) 0.114(5) Uani 1 1 d . U . . .
H17X H -0.053379 0.156500 0.110163 0.137 Uiso 1 1 calc R U . . .
C18X C -0.0605(5) 0.1983(4) 0.0909(4) 0.122(5) Uani 1 1 d . U . . .
H18X H -0.055400 0.190836 0.072447 0.147 Uiso 1 1 calc R U . . .
C19X C -0.0674(5) 0.1663(4) 0.1636(5) 0.113(5) Uani 1 1 d . U . . .
N1Y N 0.2234(3) 0.4076(2) 0.1877(3) 0.113(5) Uani 1 1 d . U . . .
H1Y1 H 0.240079 0.423880 0.188435 0.136 Uiso 1 1 calc R U . . .
H1Y2 H 0.231064 0.388657 0.194544 0.136 Uiso 1 1 calc R U . . .
N2Y N 0.1754(3) 0.4401(2) 0.1660(2) 0.096(4) Uani 1 1 d . U . . .
H2Y1 H 0.192048 0.456363 0.166728 0.116 Uiso 1 1 calc R U . . .
H2Y2 H 0.151152 0.442779 0.158410 0.116 Uiso 1 1 calc R U . . .
N3Y N 0.1467(5) 0.0353(3) 0.1687(4) 0.166(7) Uani 1 1 d . U . . .
H3Y1 H 0.157765 0.017032 0.174718 0.199 Uiso 1 1 calc R U . . .
H3Y2 H 0.153352 0.044273 0.152853 0.199 Uiso 1 1 calc R U . . .
N4Y N 0.1079(6) 0.0381(4) 0.2073(5) 0.194(8) Uani 1 1 d . U . . .
H4Y1 H 0.117912 0.019918 0.214378 0.232 Uiso 1 1 calc R U . . .
H4Y2 H 0.090108 0.048452 0.216181 0.232 Uiso 1 1 calc R U . . .
O1Y O 0.0822(3) 0.3064(2) 0.1713(2) 0.106(3) Uani 1 1 d . U . . .
O2Y O 0.0777(4) 0.1743(4) 0.1457(3) 0.169(5) Uani 1 1 d . U . . .
C1Y C 0.1869(5) 0.4117(3) 0.1763(3) 0.092(4) Uani 1 1 d D U . . .
C2Y C 0.1586(4) 0.3845(3) 0.1763(4) 0.099(4) Uani 1 1 d D U . . .
C3Y C 0.1647(4) 0.3611(4) 0.1965(3) 0.133(6) Uani 1 1 d . U . . .
H3Y H 0.185390 0.363136 0.211348 0.160 Uiso 1 1 calc R U . . .
C4Y C 0.1394(5) 0.3333(4) 0.1951(4) 0.121(6) Uani 1 1 d . U . . .
H4Y H 0.143987 0.316559 0.208825 0.145 Uiso 1 1 calc R U . . .
C5Y C 0.1097(5) 0.3307(3) 0.1748(3) 0.093(4) Uani 1 1 d . U . . .
C6Y C 0.1053(5) 0.3560(3) 0.1540(3) 0.116(5) Uani 1 1 d . U . . .
H6Y H 0.084706 0.354713 0.138960 0.140 Uiso 1 1 calc R U . . .
C7Y C 0.1298(5) 0.3815(3) 0.1553(4) 0.111(5) Uani 1 1 d . U . . .
H7Y H 0.126464 0.397683 0.141004 0.134 Uiso 1 1 calc R U . . .
C8Y C 0.0846(5) 0.2799(4) 0.1915(4) 0.128(6) Uani 1 1 d . U . . .
H8Y1 H 0.081371 0.287852 0.211022 0.154 Uiso 1 1 calc R U . . .
H8Y2 H 0.110406 0.268993 0.191691 0.154 Uiso 1 1 calc R U . . .
C9Y C 0.0511(6) 0.2566(4) 0.1813(5) 0.151(7) Uani 1 1 d . U . . .
H9Y1 H 0.025803 0.268333 0.179263 0.181 Uiso 1 1 calc R U . . .
H9Y2 H 0.049235 0.239195 0.195606 0.181 Uiso 1 1 calc R U . . .
C1OY C 0.0596(6) 0.2415(5) 0.1516(5) 0.165(7) Uani 1 1 d . U . . .
H1O1 H 0.059798 0.259223 0.137549 0.198 Uiso 1 1 calc R U . . .
H1O2 H 0.086383 0.232107 0.153787 0.198 Uiso 1 1 calc R U . . .
C11Y C 0.0323(6) 0.2164(5) 0.1396(5) 0.194(8) Uani 1 1 d . U . . .
H11G H 0.005371 0.222179 0.143859 0.233 Uiso 1 1 calc R U . . .
H11H H 0.032693 0.216287 0.118554 0.233 Uiso 1 1 calc R U . . .
C12Y C 0.0400(6) 0.1879(5) 0.1490(5) 0.188(8) Uani 1 1 d . U . . .
H12G H 0.019975 0.173185 0.139589 0.225 Uiso 1 1 calc R U . . .
H12H H 0.036443 0.187812 0.169664 0.225 Uiso 1 1 calc R U . . .
C13Y C 0.0848(7) 0.1436(6) 0.1577(5) 0.142(6) Uani 1 1 d . U . . .
C14Y C 0.1233(6) 0.1334(5) 0.1514(4) 0.133(5) Uani 1 1 d . U . . .
H14Y H 0.139362 0.146985 0.141117 0.159 Uiso 1 1 calc R U . . .
C15Y C 0.1362(5) 0.1033(4) 0.1606(4) 0.125(5) Uani 1 1 d . U . . .
H15Y H 0.161931 0.096072 0.157714 0.150 Uiso 1 1 calc R U . . .
C16Y C 0.1098(6) 0.0831(4) 0.1746(5) 0.137(6) Uani 1 1 d . U . . .
C17Y C 0.0731(6) 0.0955(5) 0.1790(5) 0.150(6) Uani 1 1 d . U . . .
H17Y H 0.056725 0.081514 0.188691 0.180 Uiso 1 1 calc R U . . .
C18Y C 0.0571(7) 0.1249(5) 0.1713(5) 0.160(7) Uani 1 1 d . U . . .
H18Y H 0.031429 0.131713 0.174641 0.192 Uiso 1 1 calc R U . . .
C19Y C 0.1193(8) 0.0496(5) 0.1839(6) 0.158(7) Uani 1 1 d . U . . .
N1S N -0.1794(5) 0.5735(4) 0.1321(4) 0.194(8) Uani 1 1 d D U . . .
H1S1 H -0.196476 0.558948 0.125219 0.232 Uiso 1 1 calc R U . . .
H1S2 H -0.186343 0.593885 0.132938 0.232 Uiso 1 1 calc R U . . .
N2S N -0.1307(6) 0.5343(3) 0.1405(4) 0.224(9) Uani 1 1 d D U . . .
H2S1 H -0.147359 0.519373 0.133741 0.269 Uiso 1 1 calc R U . . .
H2S2 H -0.106479 0.528916 0.146709 0.269 Uiso 1 1 calc R U . . .
N3S N -0.1114(4) 0.9314(3) 0.2344(4) 0.171(7) Uani 1 1 d D U . . .
H3S1 H -0.129137 0.945718 0.238235 0.205 Uiso 1 1 calc R U . . .
H3S2 H -0.087971 0.931625 0.243892 0.205 Uiso 1 1 calc R U . . .
N4S N -0.1535(4) 0.9086(4) 0.2002(4) 0.209(9) Uani 1 1 d D U . . .
H4S1 H -0.171791 0.922666 0.203652 0.251 Uiso 1 1 calc R U . . .
H4S2 H -0.158320 0.893787 0.186993 0.251 Uiso 1 1 calc R U . . .
O1S O -0.0307(5) 0.6596(4) 0.1698(4) 0.225(7) Uani 1 1 d D U . . .
O2S O -0.0081(3) 0.8114(3) 0.2101(3) 0.152(5) Uani 1 1 d D U . . .
C1S C -0.1419(6) 0.5644(4) 0.1415(5) 0.169(8) Uani 1 1 d D U . . .
C2S C -0.1130(5) 0.5899(3) 0.1488(4) 0.120(5) Uani 1 1 d D U . . .
C3S C -0.0829(5) 0.5838(4) 0.1698(4) 0.140(6) Uani 1 1 d D U . . .
H3S H -0.080745 0.563250 0.178705 0.167 Uiso 1 1 calc R U . . .
C4S C -0.0556(5) 0.6078(4) 0.1779(5) 0.172(7) Uani 1 1 d D U . . .
H4S H -0.036034 0.605273 0.193440 0.206 Uiso 1 1 calc R U . . .
C5S C -0.0593(6) 0.6355(5) 0.1618(5) 0.174(7) Uani 1 1 d D U . . .
C6S C -0.0887(5) 0.6429(4) 0.1408(4) 0.152(6) Uani 1 1 d D U . . .
H6S H -0.090192 0.663217 0.131329 0.182 Uiso 1 1 calc R U . . .
C7S C -0.1152(5) 0.6194(3) 0.1347(4) 0.139(6) Uani 1 1 d D U . . .
H7S H -0.136156 0.623106 0.120333 0.166 Uiso 1 1 calc R U . . .
C8S C -0.0204(6) 0.6831(5) 0.1486(5) 0.269(11) Uani 1 1 d D U . . .
H8S1 H 0.008535 0.684259 0.148702 0.323 Uiso 1 1 calc R U . . .
H8S2 H -0.031274 0.676036 0.129321 0.323 Uiso 1 1 calc R U . . .
C9S C -0.0358(8) 0.7148(5) 0.1546(5) 0.249(11) Uani 1 1 d D U . . .
H9S1 H -0.064806 0.713947 0.152167 0.299 Uiso 1 1 calc R U . . .
H9S2 H -0.027172 0.730336 0.140411 0.299 Uiso 1 1 calc R U . . .
C10S C -0.0227(7) 0.7275(4) 0.1849(5) 0.221(10) Uani 1 1 d D U . . .
H10G H 0.004857 0.721276 0.190713 0.265 Uiso 1 1 calc R U . . .
H10H H -0.039674 0.718718 0.198964 0.265 Uiso 1 1 calc R U . . .
C11S C -0.0266(6) 0.7650(4) 0.1831(4) 0.188(9) Uani 1 1 d D U . . .
H11I H -0.009289 0.773731 0.169189 0.225 Uiso 1 1 calc R U . . .
H11J H -0.054040 0.771126 0.176860 0.225 Uiso 1 1 calc R U . . .
C12S C -0.0151(6) 0.7775(4) 0.2116(4) 0.168(8) Uani 1 1 d D U . . .
H12I H -0.036116 0.773208 0.224196 0.202 Uiso 1 1 calc R U . . .
H12J H 0.009095 0.766410 0.219753 0.202 Uiso 1 1 calc R U . . .
C13S C -0.0378(4) 0.8332(3) 0.2108(4) 0.126(5) Uani 1 1 d D U . . .
C14S C -0.0247(4) 0.8650(3) 0.2157(5) 0.158(7) Uani 1 1 d D U . . .
H14S H 0.002610 0.869771 0.218188 0.189 Uiso 1 1 calc R U . . .
C15S C -0.0529(4) 0.8899(4) 0.2168(5) 0.174(7) Uani 1 1 d D U . . .
H15S H -0.044714 0.911495 0.220460 0.208 Uiso 1 1 calc R U . . .
C16S C -0.0932(4) 0.8825(4) 0.2126(5) 0.144(6) Uani 1 1 d D U . . .
C17S C -0.1034(4) 0.8506(3) 0.2065(4) 0.120(5) Uani 1 1 d D U . . .
H17S H -0.130467 0.845285 0.203367 0.144 Uiso 1 1 calc R U . . .
C18S C -0.0764(4) 0.8263(3) 0.2049(4) 0.126(6) Uani 1 1 d D U . . .
H18S H -0.084692 0.805020 0.199805 0.152 Uiso 1 1 calc R U . . .
C19S C -0.1198(5) 0.9098(4) 0.2146(5) 0.168(8) Uani 1 1 d D U . . .
N1M N 0.0272(3) 0.5308(2) 0.0730(2) 0.089(4) Uani 1 1 d . U . . .
H1M1 H 0.010452 0.514692 0.073517 0.107 Uiso 1 1 calc R U . . .
H1M2 H 0.020791 0.547961 0.062565 0.107 Uiso 1 1 calc R U . . .
N2M N 0.0723(3) 0.5038(2) 0.1034(2) 0.088(4) Uani 1 1 d . U . . .
H2M1 H 0.055788 0.487546 0.104171 0.105 Uiso 1 1 calc R U . . .
H2M2 H 0.095494 0.502945 0.113206 0.105 Uiso 1 1 calc R U . . .
N3M N 0.1505(4) 0.8940(3) 0.0159(3) 0.141(6) Uani 1 1 d . U . . .
H3M1 H 0.141800 0.911731 0.007227 0.170 Uiso 1 1 calc R U . . .
H3M2 H 0.167091 0.881396 0.007879 0.170 Uiso 1 1 calc R U . . .
N4M N 0.1140(5) 0.9043(3) 0.0539(3) 0.146(6) Uani 1 1 d . U . . .
H4M1 H 0.104603 0.922207 0.045926 0.175 Uiso 1 1 calc R U . . .
H4M2 H 0.106942 0.898204 0.070608 0.175 Uiso 1 1 calc R U . . .
O1M O 0.1687(3) 0.6308(2) 0.0819(3) 0.113(4) Uani 1 1 d . U . . .
C1M C 0.0623(4) 0.5291(3) 0.0879(3) 0.075(4) Uani 1 1 d . U . . .
C2M C 0.0914(4) 0.5560(2) 0.0858(3) 0.072(3) Uani 1 1 d . U . . .
C3M C 0.1200(4) 0.5618(2) 0.1080(3) 0.075(3) Uani 1 1 d . U . . .
H3M H 0.122283 0.547646 0.124005 0.090 Uiso 1 1 calc R U . . .
C4M C 0.1449(4) 0.5872(3) 0.1075(3) 0.087(4) Uani 1 1 d . U . . .
H4M H 0.162954 0.592101 0.123549 0.104 Uiso 1 1 calc R U . . .
C5M C 0.1431(4) 0.6064(3) 0.0823(3) 0.077(3) Uani 1 1 d . U . . .
C6M C 0.1164(4) 0.6004(3) 0.0599(3) 0.080(4) Uani 1 1 d . U . . .
H6M H 0.115964 0.613262 0.043142 0.096 Uiso 1 1 calc R U . . .
C7M C 0.0892(4) 0.5752(3) 0.0614(3) 0.087(4) Uani 1 1 d . U . . .
H7M H 0.069673 0.571304 0.046016 0.105 Uiso 1 1 calc R U . . .
C8M C 0.1704(7) 0.6531(5) 0.0626(6) 0.107(7) Uani 0.566(10) 1 d D U P B 1
H8M1 H 0.144368 0.663452 0.058884 0.128 Uiso 0.566(10) 1 calc R U P B 1
H8M2 H 0.177361 0.643197 0.044590 0.128 Uiso 0.566(10) 1 calc R U P B 1
C9M C 0.2003(7) 0.6780(5) 0.0723(5) 0.099(7) Uani 0.566(10) 1 d D U P B 1
H9M1 H 0.202600 0.693346 0.056413 0.118 Uiso 0.566(10) 1 calc R U P B 1
H9M2 H 0.226071 0.667118 0.076168 0.118 Uiso 0.566(10) 1 calc R U P B 1
C10M C 0.1919(7) 0.6972(5) 0.0991(6) 0.101(7) Uani 0.566(10) 1 d D U P B 1
H200 H 0.189140 0.681977 0.114980 0.121 Uiso 0.566(10) 1 calc R U P B 1
H201 H 0.166565 0.708719 0.095149 0.121 Uiso 0.566(10) 1 calc R U P B 1
C11M C 0.2243(8) 0.7220(5) 0.1084(6) 0.106(7) Uani 0.566(10) 1 d D U P B 1
H210 H 0.223863 0.727056 0.128990 0.127 Uiso 0.566(10) 1 calc R U P B 1
H211 H 0.250449 0.713000 0.105442 0.127 Uiso 0.566(10) 1 calc R U P B 1
C12M C 0.2174(8) 0.7513(5) 0.0915(7) 0.102(7) Uani 0.566(10) 1 d D U P B 1
H220 H 0.220808 0.746014 0.071352 0.122 Uiso 0.566(10) 1 calc R U P B 1
H221 H 0.238095 0.767140 0.097952 0.122 Uiso 0.566(10) 1 calc R U P B 1
O2M O 0.1793(7) 0.7672(7) 0.0923(7) 0.107(6) Uani 0.566(10) 1 d . U P B 1
C8L C 0.2013(9) 0.6397(5) 0.1002(7) 0.097(8) Uani 0.434(10) 1 d D U P B 2
H8L1 H 0.217288 0.620381 0.105807 0.116 Uiso 0.434(10) 1 calc R U P B 2
H8L2 H 0.192758 0.649702 0.117716 0.116 Uiso 0.434(10) 1 calc R U P B 2
C9L C 0.2251(8) 0.6633(5) 0.0848(7) 0.094(7) Uani 0.434(10) 1 d D U P B 2
H9L1 H 0.230233 0.653799 0.066116 0.113 Uiso 0.434(10) 1 calc R U P B 2
H9L2 H 0.250840 0.666220 0.095996 0.113 Uiso 0.434(10) 1 calc R U P B 2
C10L C 0.2063(10) 0.6966(5) 0.0793(6) 0.087(7) Uani 0.434(10) 1 d D U P B 2
H304 H 0.222910 0.709366 0.067325 0.104 Uiso 0.434(10) 1 calc R U P B 2
H305 H 0.180362 0.693734 0.068363 0.104 Uiso 0.434(10) 1 calc R U P B 2
C11L C 0.2005(10) 0.7160(7) 0.1064(7) 0.091(7) Uani 0.434(10) 1 d D U P B 2
H215 H 0.188383 0.701703 0.119943 0.109 Uiso 0.434(10) 1 calc R U P B 2
H216 H 0.226719 0.722330 0.115411 0.109 Uiso 0.434(10) 1 calc R U P B 2
C12L C 0.1756(11) 0.7462(7) 0.1023(8) 0.097(7) Uani 0.434(10) 1 d . U P B 2
H217 H 0.149488 0.741243 0.092350 0.117 Uiso 0.434(10) 1 calc R U P B 2
H218 H 0.172056 0.756608 0.120831 0.117 Uiso 0.434(10) 1 calc R U P B 2
O2L O 0.1966(10) 0.7652(9) 0.0861(10) 0.108(7) Uani 0.434(10) 1 d . U P B 2
C13M C 0.1742(5) 0.7959(3) 0.0788(4) 0.108(4) Uani 1 1 d . U . . .
C14M C 0.1377(5) 0.8072(3) 0.0817(3) 0.103(4) Uani 1 1 d . U . . .
H14M H 0.119952 0.794855 0.091639 0.124 Uiso 1 1 calc R U . . .
C15M C 0.1262(5) 0.8365(3) 0.0703(3) 0.100(4) Uani 1 1 d . U . . .
H15M H 0.101353 0.845141 0.073769 0.120 Uiso 1 1 calc R U . . .
C16M C 0.1500(6) 0.8535(3) 0.0540(4) 0.113(5) Uani 1 1 d . U . . .
C17M C 0.1870(5) 0.8411(3) 0.0483(4) 0.114(5) Uani 1 1 d . U . . .
H17M H 0.202877 0.852639 0.036273 0.137 Uiso 1 1 calc R U . . .
C18M C 0.1998(5) 0.8124(3) 0.0604(4) 0.116(5) Uani 1 1 d . U . . .
H18M H 0.224543 0.803644 0.056948 0.139 Uiso 1 1 calc R U . . .
C19M C 0.1389(7) 0.8863(4) 0.0407(5) 0.139(6) Uani 1 1 d . U . . .
N1O N 0.2978(10) 0.4466(4) 0.0445(6) 0.355(16) Uani 1 1 d . U . . .
H1O3 H 0.301106 0.467531 0.046855 0.425 Uiso 1 1 calc R U . . .
H1O4 H 0.275061 0.439051 0.036995 0.425 Uiso 1 1 calc R U . . .
N2O N 0.3698(7) 0.4233(5) 0.0653(4) 0.294(12) Uani 1 1 d . U . . .
H2O1 H 0.381522 0.441657 0.070127 0.353 Uiso 1 1 calc R U . . .
H2O2 H 0.382534 0.404950 0.068127 0.353 Uiso 1 1 calc R U . . .
N3O N 0.3533(4) 0.0064(3) 0.0406(4) 0.232(11) Uani 1 1 d . U . . .
H3O1 H 0.368837 -0.010353 0.039704 0.279 Uiso 1 1 calc R U . . .
H3O2 H 0.329569 0.006171 0.031525 0.279 Uiso 1 1 calc R U . . .
N4O N 0.4017(3) 0.0303(3) 0.0687(3) 0.124(5) Uani 1 1 d . U . . .
H4O1 H 0.415875 0.012823 0.066953 0.149 Uiso 1 1 calc R U . . .
H4O2 H 0.411458 0.046645 0.079015 0.149 Uiso 1 1 calc R U . . .
O1O O 0.2647(3) 0.2973(2) 0.0637(3) 0.131(4) Uani 1 1 d . U . . .
O2O O 0.2674(3) 0.1404(2) 0.0476(3) 0.122(4) Uani 1 1 d . U . . .
C1O C 0.3316(11) 0.4233(6) 0.0535(6) 0.222(10) Uani 1 1 d D U . . .
C2O C 0.3183(9) 0.3884(5) 0.0583(6) 0.204(9) Uani 1 1 d D U . . .
C3O C 0.3322(7) 0.3658(5) 0.0800(5) 0.179(8) Uani 1 1 d . U . . .
H3O H 0.354614 0.371529 0.092451 0.215 Uiso 1 1 calc R U . . .
C4O C 0.3136(6) 0.3341(5) 0.0841(5) 0.167(7) Uani 1 1 d . U . . .
H4O H 0.320557 0.320466 0.100045 0.201 Uiso 1 1 calc R U . . .
C5O C 0.2847(6) 0.3262(5) 0.0621(5) 0.138(6) Uani 1 1 d . U . . .
C6O C 0.2694(6) 0.3469(4) 0.0408(5) 0.135(6) Uani 1 1 d . U . . .
H6O H 0.248395 0.340486 0.027316 0.162 Uiso 1 1 calc R U . . .
C7O C 0.2855(7) 0.3769(4) 0.0398(5) 0.165(7) Uani 1 1 d . U . . .
H7O H 0.274107 0.391394 0.025773 0.198 Uiso 1 1 calc R U . . .
C8O C 0.2785(5) 0.2739(4) 0.0857(4) 0.135(6) Uani 1 1 d . U . . .
H8O1 H 0.271957 0.281296 0.104757 0.162 Uiso 1 1 calc R U . . .
H8O2 H 0.307268 0.271130 0.086231 0.162 Uiso 1 1 calc R U . . .
C9O C 0.2580(5) 0.2432(4) 0.0778(4) 0.127(6) Uani 1 1 d . U . . .
H9O1 H 0.229276 0.246452 0.077330 0.152 Uiso 1 1 calc R U . . .
H9O2 H 0.265717 0.226635 0.092466 0.152 Uiso 1 1 calc R U . . .
C10O C 0.2682(5) 0.2316(3) 0.0491(4) 0.110(5) Uani 1 1 d . U . . .
H10I H 0.297068 0.232364 0.048651 0.132 Uiso 1 1 calc R U . . .
H10J H 0.256523 0.246581 0.034210 0.132 Uiso 1 1 calc R U . . .
C11O C 0.2539(4) 0.1973(3) 0.0416(4) 0.108(5) Uani 1 1 d . U . . .
H11K H 0.228698 0.193074 0.049718 0.130 Uiso 1 1 calc R U . . .
H11L H 0.249822 0.194584 0.020607 0.130 Uiso 1 1 calc R U . . .
C12O C 0.2849(4) 0.1739(3) 0.0541(4) 0.107(5) Uani 1 1 d . U . . .
H12K H 0.290330 0.177194 0.074933 0.128 Uiso 1 1 calc R U . . .
H12L H 0.309707 0.176718 0.044974 0.128 Uiso 1 1 calc R U . . .
C13O C 0.2926(5) 0.1151(3) 0.0505(4) 0.115(5) Uani 1 1 d . U . . .
C14O C 0.3323(4) 0.1181(3) 0.0598(3) 0.103(5) Uani 1 1 d . U . . .
H14O H 0.343012 0.138716 0.064771 0.124 Uiso 1 1 calc R U . . .
C15O C 0.3572(4) 0.0894(3) 0.0619(3) 0.103(5) Uani 1 1 d . U . . .
H15O H 0.384600 0.090842 0.067529 0.124 Uiso 1 1 calc R U . . .
C16O C 0.3397(5) 0.0608(3) 0.0554(4) 0.101(5) Uani 1 1 d . U . . .
C17O C 0.3002(4) 0.0577(3) 0.0485(4) 0.150(7) Uani 1 1 d . U . . .
H17O H 0.288615 0.037054 0.045105 0.180 Uiso 1 1 calc R U . . .
C18O C 0.2773(5) 0.0854(3) 0.0465(4) 0.148(7) Uani 1 1 d . U . . .
H18O H 0.249677 0.083326 0.042195 0.177 Uiso 1 1 calc R U . . .
C19O C 0.3654(5) 0.0321(3) 0.0557(4) 0.136(7) Uani 1 1 d . U . . .
O1WZ O 0.3407(8) 0.8244(5) 0.1615(5) 0.132(9) Uiso 0.528(5) 1 d . . P C 1
N1Z N 0.1637(6) 0.5736(5) -0.0037(5) 0.103(7) Uani 0.528(5) 1 d D U P C 1
H1Z1 H 0.144745 0.570427 -0.017450 0.123 Uiso 0.528(5) 1 calc R U P C 1
H1Z2 H 0.179109 0.590549 -0.004285 0.123 Uiso 0.528(5) 1 calc R U P C 1
N2Z N 0.1473(4) 0.5277(3) 0.0195(4) 0.063(5) Uani 0.528(5) 1 d D U P C 1
H2Z1 H 0.128211 0.524149 0.006019 0.076 Uiso 0.528(5) 1 calc R U P C 1
H2Z2 H 0.151230 0.514147 0.033960 0.076 Uiso 0.528(5) 1 calc R U P C 1
N3Z N 0.313(2) 0.8003(5) 0.1055(6) 0.095(12) Uani 0.528(5) 1 d D U P C 1
H3Z1 H 0.312398 0.814543 0.091648 0.114 Uiso 0.528(5) 1 calc R U P C 1
H3Z2 H 0.315218 0.806687 0.123460 0.114 Uiso 0.528(5) 1 calc R U P C 1
N4Z N 0.3074(7) 0.7607(5) 0.0732(5) 0.099(7) Uani 0.528(5) 1 d D U P C 1
H4Z1 H 0.306822 0.775420 0.059607 0.119 Uiso 0.528(5) 1 calc R U P C 1
H4Z2 H 0.305699 0.740120 0.068635 0.119 Uiso 0.528(5) 1 calc R U P C 1
O1Z O 0.2868(7) 0.5847(6) 0.1042(5) 0.175(8) Uani 0.528(5) 1 d D U P C 1
O2Z O 0.3165(7) 0.6774(4) 0.1873(4) 0.133(6) Uani 0.528(5) 1 d D U P C 1
C1Z C 0.1691(7) 0.5523(5) 0.0183(5) 0.106(8) Uani 0.528(5) 1 d D U P C 1
C2Z C 0.2002(7) 0.5604(5) 0.0411(5) 0.101(6) Uani 0.528(5) 1 d D U P C 1
C3Z C 0.2035(8) 0.5439(6) 0.0666(5) 0.120(8) Uani 0.528(5) 1 d D U P C 1
H3Z H 0.186010 0.526618 0.069247 0.144 Uiso 0.528(5) 1 calc R U P C 1
C4Z C 0.2317(9) 0.5519(8) 0.0885(6) 0.130(8) Uani 0.528(5) 1 d D U P C 1
H4Z H 0.230902 0.543699 0.107342 0.156 Uiso 0.528(5) 1 calc R U P C 1
C5Z C 0.2611(8) 0.5726(6) 0.0814(5) 0.128(7) Uani 0.528(5) 1 d D U P C 1
C6Z C 0.2578(8) 0.5905(7) 0.0564(5) 0.121(7) Uani 0.528(5) 1 d D U P C 1
H6Z H 0.275011 0.608109 0.053965 0.145 Uiso 0.528(5) 1 calc R U P C 1
C7Z C 0.2297(8) 0.5826(8) 0.0356(6) 0.107(7) Uani 0.528(5) 1 d D U P C 1
H7Z H 0.229874 0.591972 0.017205 0.129 Uiso 0.528(5) 1 calc R U P C 1
C8Z C 0.3139(11) 0.5666(8) 0.1231(7) 0.208(9) Uani 0.528(5) 1 d D U P C 1
H8Z1 H 0.333954 0.555915 0.112472 0.250 Uiso 0.528(5) 1 calc R U P C 1
H8Z2 H 0.300026 0.549996 0.133553 0.250 Uiso 0.528(5) 1 calc R U P C 1
C9Z C 0.3326(9) 0.5925(9) 0.1437(7) 0.194(10) Uani 0.528(5) 1 d D U P C 1
H9Z1 H 0.330640 0.613949 0.134471 0.232 Uiso 0.528(5) 1 calc R U P C 1
H9Z2 H 0.360723 0.587516 0.148707 0.232 Uiso 0.528(5) 1 calc R U P C 1
C10Z C 0.3103(12) 0.5927(6) 0.1714(7) 0.184(9) Uani 0.528(5) 1 d D U P C 1
H10K H 0.289307 0.576213 0.169655 0.221 Uiso 0.528(5) 1 calc R U P C 1
H10L H 0.328896 0.586977 0.188095 0.221 Uiso 0.528(5) 1 calc R U P C 1
C11Z C 0.2924(9) 0.6254(7) 0.1765(8) 0.169(9) Uani 0.528(5) 1 d D U P C 1
H11M H 0.278209 0.634051 0.158784 0.202 Uiso 0.528(5) 1 calc R U P C 1
H11N H 0.274427 0.624504 0.191753 0.202 Uiso 0.528(5) 1 calc R U P C 1
C12Z C 0.3286(9) 0.6449(5) 0.1854(7) 0.138(9) Uani 0.528(5) 1 d D U P C 1
H12M H 0.340832 0.637337 0.204154 0.166 Uiso 0.528(5) 1 calc R U P C 1
H12N H 0.348032 0.642713 0.171163 0.166 Uiso 0.528(5) 1 calc R U P C 1
C13Z C 0.3146(10) 0.6975(5) 0.1642(5) 0.114(7) Uani 0.528(5) 1 d D U P C 1
C14Z C 0.3084(9) 0.7301(5) 0.1703(5) 0.108(7) Uani 0.528(5) 1 d D U P C 1
H14Z H 0.307831 0.736307 0.189699 0.130 Uiso 0.528(5) 1 calc R U P C 1
C15Z C 0.3032(7) 0.7537(5) 0.1493(5) 0.092(6) Uani 0.528(5) 1 d D U P C 1
H15Z H 0.292300 0.774201 0.152882 0.111 Uiso 0.528(5) 1 calc R U P C 1
C16Z C 0.3151(9) 0.7453(5) 0.1220(5) 0.094(6) Uani 0.528(5) 1 d D U P C 1
C17Z C 0.3228(9) 0.7125(5) 0.1176(5) 0.102(6) Uani 0.528(5) 1 d D U P C 1
H17Z H 0.327236 0.706168 0.098711 0.123 Uiso 0.528(5) 1 calc R U P C 1
C18Z C 0.3247(11) 0.6891(5) 0.1379(5) 0.110(6) Uani 0.528(5) 1 d D U P C 1
H18Z H 0.332635 0.667712 0.133945 0.132 Uiso 0.528(5) 1 calc R U P C 1
C19Z C 0.3106(8) 0.7693(5) 0.0995(5) 0.082(6) Uani 0.528(5) 1 d D U P C 1
O1WK O 0.2914(9) 0.7530(7) 0.0541(7) 0.167(13) Uiso 0.472(5) 1 d . U P C 2
N1K N 0.1912(7) 0.5780(6) 0.0083(6) 0.122(10) Uani 0.472(5) 1 d D U P C 2
H1K1 H 0.181205 0.586634 -0.007847 0.147 Uiso 0.472(5) 1 calc R U P C 2
H1K2 H 0.180669 0.560427 0.014880 0.147 Uiso 0.472(5) 1 calc R U P C 2
N2K N 0.2364(6) 0.6171(4) 0.0124(5) 0.092(8) Uani 0.472(5) 1 d D U P C 2
H2K1 H 0.225351 0.624799 -0.003870 0.110 Uiso 0.472(5) 1 calc R U P C 2
H2K2 H 0.256908 0.626967 0.021191 0.110 Uiso 0.472(5) 1 calc R U P C 2
N3K N 0.3404(8) 0.8075(6) 0.1472(6) 0.115(9) Uani 0.472(5) 1 d D U P C 2
H3K1 H 0.337483 0.828017 0.142703 0.139 Uiso 0.472(5) 1 calc R U P C 2
H3K2 H 0.349309 0.801893 0.164673 0.139 Uiso 0.472(5) 1 calc R U P C 2
N4K N 0.318(2) 0.7934(7) 0.1022(7) 0.106(12) Uani 0.472(5) 1 d D U P C 2
H4K1 H 0.315394 0.813881 0.097614 0.127 Uiso 0.472(5) 1 calc R U P C 2
H4K2 H 0.312371 0.778350 0.089282 0.127 Uiso 0.472(5) 1 calc R U P C 2
O1K O 0.2952(7) 0.5341(5) 0.1228(5) 0.158(8) Uani 0.472(5) 1 d D U P C 2
O2K O 0.3406(7) 0.6548(5) 0.1600(6) 0.148(7) Uani 0.472(5) 1 d D U P C 2
C1K C 0.2228(9) 0.5918(7) 0.0232(7) 0.109(8) Uani 0.472(5) 1 d D U P C 2
C2K C 0.2429(7) 0.5762(6) 0.0488(6) 0.097(6) Uani 0.472(5) 1 d D U P C 2
C3K C 0.2219(7) 0.5573(7) 0.0666(6) 0.109(6) Uani 0.472(5) 1 d D U P C 2
H3K H 0.194327 0.554999 0.062423 0.131 Uiso 0.472(5) 1 calc R U P C 2
C4K C 0.2406(7) 0.5419(7) 0.0902(6) 0.114(8) Uani 0.472(5) 1 d D U P C 2
H4K H 0.226818 0.527696 0.101542 0.136 Uiso 0.472(5) 1 calc R U P C 2
C5K C 0.2805(8) 0.5482(7) 0.0965(6) 0.133(7) Uani 0.472(5) 1 d D U P C 2
C6K C 0.3022(8) 0.5671(8) 0.0796(6) 0.137(9) Uani 0.472(5) 1 d D U P C 2
H6K H 0.329173 0.571354 0.084896 0.164 Uiso 0.472(5) 1 calc R U P C 2
C7K C 0.2839(7) 0.5792(8) 0.0553(6) 0.123(8) Uani 0.472(5) 1 d D U P C 2
H7K H 0.298896 0.590126 0.042210 0.147 Uiso 0.472(5) 1 calc R U P C 2
C8K C 0.3320(9) 0.5435(7) 0.1382(8) 0.191(11) Uani 0.472(5) 1 d D U P C 2
H8K1 H 0.353440 0.541767 0.125490 0.230 Uiso 0.472(5) 1 calc R U P C 2
H8K2 H 0.338164 0.528747 0.154633 0.230 Uiso 0.472(5) 1 calc R U P C 2
C9K C 0.3293(11) 0.5778(8) 0.1488(10) 0.198(10) Uani 0.472(5) 1 d D U P C 2
H9K1 H 0.333269 0.592398 0.132684 0.237 Uiso 0.472(5) 1 calc R U P C 2
H9K2 H 0.351476 0.581360 0.163595 0.237 Uiso 0.472(5) 1 calc R U P C 2
C10K C 0.2908(13) 0.5882(7) 0.1616(9) 0.196(10) Uani 0.472(5) 1 d D U P C 2
H10M H 0.268571 0.575272 0.152802 0.235 Uiso 0.472(5) 1 calc R U P C 2
H10N H 0.293362 0.583895 0.182442 0.235 Uiso 0.472(5) 1 calc R U P C 2
C11K C 0.2825(9) 0.6242(8) 0.1563(10) 0.189(11) Uani 0.472(5) 1 d D U P C 2
H11O H 0.285915 0.630265 0.136349 0.227 Uiso 0.472(5) 1 calc R U P C 2
H11P H 0.255540 0.629940 0.160671 0.227 Uiso 0.472(5) 1 calc R U P C 2
C12K C 0.3131(12) 0.6401(8) 0.1771(7) 0.174(9) Uani 0.472(5) 1 d D U P C 2
H12O H 0.300818 0.656557 0.188662 0.208 Uiso 0.472(5) 1 calc R U P C 2
H12P H 0.326292 0.623849 0.190102 0.208 Uiso 0.472(5) 1 calc R U P C 2
C13K C 0.3322(15) 0.6858(5) 0.1505(6) 0.127(7) Uani 0.472(5) 1 d D U P C 2
C14K C 0.3284(12) 0.7095(6) 0.1711(6) 0.122(7) Uani 0.472(5) 1 d D U P C 2
H14K H 0.327986 0.703007 0.190445 0.146 Uiso 0.472(5) 1 calc R U P C 2
C15K C 0.3250(10) 0.7426(6) 0.1646(6) 0.113(7) Uani 0.472(5) 1 d D U P C 2
H15K H 0.320015 0.758138 0.178672 0.135 Uiso 0.472(5) 1 calc R U P C 2
C16K C 0.3293(11) 0.7516(5) 0.1361(6) 0.108(7) Uani 0.472(5) 1 d D U P C 2
C17K C 0.3273(7) 0.7262(6) 0.1161(6) 0.120(7) Uani 0.472(5) 1 d D U P C 2
H17K H 0.321782 0.731619 0.096524 0.144 Uiso 0.472(5) 1 calc R U P C 2
C18K C 0.3327(7) 0.6944(6) 0.1227(6) 0.128(8) Uani 0.472(5) 1 d D U P C 2
H18K H 0.336617 0.678917 0.108371 0.154 Uiso 0.472(5) 1 calc R U P C 2
C19K C 0.3315(9) 0.7853(5) 0.1279(6) 0.097(7) Uani 0.472(5) 1 d D U P C 2
S9 S 0.40831(15) 0.58912(10) 0.23028(13) 0.1184(17) Uani 1 1 d . . . . .
S10 S 0.29063(14) 0.47528(9) 0.24087(13) 0.1133(18) Uani 1 1 d . . . . .
S11 S 0.08110(11) 0.47863(7) 0.18129(9) 0.0857(12) Uani 1 1 d . . . . .
S12 S -0.02773(11) 0.60258(7) 0.08169(10) 0.0856(12) Uani 1 1 d . . . . .
S13 S -0.02385(13) 0.77247(10) 0.07280(12) 0.1036(15) Uani 1 1 d . . . . .
S14 S 0.1165(2) 0.90251(9) 0.13492(15) 0.137(2) Uani 1 1 d D . . . .
S15 S 0.30343(15) 0.89538(9) 0.21318(14) 0.120(2) Uani 1 1 d . . . . .
S16 S 0.41664(12) 0.77228(8) 0.21594(10) 0.0934(13) Uani 1 1 d . . . . .
O33 O 0.4315(4) 0.5703(3) 0.2521(3) 0.164(6) Uani 1 1 d . . . . .
O34 O 0.4325(4) 0.6128(3) 0.2180(3) 0.141(5) Uani 1 1 d . . . . .
O35 O 0.3868(4) 0.5692(3) 0.2085(3) 0.164(6) Uani 1 1 d . . . . .
O36 O 0.2952(3) 0.65957(18) 0.2952(2) 0.091(3) Uani 1 1 d . . . . .
H36 H 0.273957 0.649587 0.295876 0.137 Uiso 1 1 calc R U . . .
O37 O 0.3318(3) 0.4807(2) 0.2463(3) 0.156(6) Uani 1 1 d . . . . .
O38 O 0.2745(6) 0.4605(3) 0.2653(4) 0.245(10) Uani 1 1 d . . . . .
O39 O 0.2808(4) 0.4561(2) 0.2149(3) 0.187(8) Uani 1 1 d . . . . .
O40 O 0.2174(3) 0.60446(17) 0.2225(2) 0.088(3) Uani 1 1 d . . . . .
H40 H 0.218941 0.609975 0.205482 0.132 Uiso 1 1 calc R U . . .
O42 O 0.0934(2) 0.46062(17) 0.1573(2) 0.088(3) Uani 1 1 d . . . . .
O43 O 0.0376(2) 0.48155(17) 0.1808(2) 0.090(3) Uani 1 1 d . . . . .
O44 O 0.1505(3) 0.60920(17) 0.1824(2) 0.094(3) Uani 1 1 d . . . . .
H44 H 0.144620 0.619967 0.167443 0.141 Uiso 1 1 calc R U . . .
O45 O -0.0089(3) 0.59152(18) 0.0566(2) 0.082(3) Uani 1 1 d . . . . .
O46 O -0.0453(3) 0.57626(19) 0.0967(2) 0.094(3) Uani 1 1 d . . . . .
O47 O -0.0542(2) 0.62898(18) 0.0744(2) 0.094(3) Uani 1 1 d . . . . .
O48 O 0.1035(2) 0.65742(17) 0.15647(19) 0.085(3) Uani 1 1 d . . . . .
H48 H 0.122590 0.662276 0.147225 0.128 Uiso 1 1 calc R U . . .
O49 O -0.0399(4) 0.7448(3) 0.0563(3) 0.193(8) Uani 1 1 d . . . . .
O50 O -0.0089(3) 0.7964(3) 0.0555(3) 0.166(6) Uani 1 1 d . . . . .
O51 O -0.0517(4) 0.7846(4) 0.0901(3) 0.174(6) Uani 1 1 d . . . . .
O52 O 0.1109(2) 0.72216(16) 0.14763(19) 0.086(3) Uani 1 1 d . . . . .
H52 H 0.118010 0.735073 0.160895 0.129 Uiso 1 1 calc R U . . .
O53 O 0.1542(5) 0.9171(3) 0.1260(5) 0.147(8) Uani 0.7 1 d D . P D 1
O54 O 0.1124(12) 0.9141(6) 0.1642(4) 0.130(13) Uani 0.7 1 d D . P D 1
O55 O 0.0797(7) 0.9018(4) 0.1166(5) 0.209(15) Uani 0.7 1 d D . P D 1
O55A O 0.0731(6) 0.9019(17) 0.1354(16) 0.20(3) Uiso 0.3 1 d D . P D 2
O53A O 0.1272(16) 0.9121(13) 0.1066(4) 0.20(3) Uiso 0.3 1 d D . P D 2
O54A O 0.115(2) 0.9203(14) 0.1621(8) 0.09(2) Uiso 0.3 1 d D . P D 2
O56 O 0.1587(3) 0.76852(17) 0.1679(2) 0.101(3) Uani 1 1 d . . . . .
H56 H 0.177981 0.769253 0.180259 0.152 Uiso 1 1 calc R U . . .
O57 O 0.2806(4) 0.9166(2) 0.1934(3) 0.163(6) Uani 1 1 d . . . . .
O58 O 0.3037(4) 0.9045(2) 0.2433(3) 0.148(5) Uani 1 1 d . . . . .
O59 O 0.3439(3) 0.8899(2) 0.2036(3) 0.128(4) Uani 1 1 d . . . . .
O60 O 0.2305(3) 0.76810(18) 0.1957(2) 0.096(3) Uani 1 1 d . . . . .
H60 H 0.233258 0.755588 0.209828 0.144 Uiso 1 1 calc R U . . .
O61 O 0.3981(3) 0.7899(2) 0.1919(3) 0.123(4) Uani 1 1 d . . . . .
O62 O 0.4394(3) 0.79435(19) 0.2356(2) 0.105(3) Uani 1 1 d . . . . .
O63 O 0.4403(3) 0.7444(2) 0.2081(2) 0.105(3) Uani 1 1 d . . . . .
O64 O 0.2925(3) 0.72460(19) 0.2844(2) 0.091(3) Uani 1 1 d . . . . .
H64 H 0.295581 0.705067 0.288821 0.137 Uiso 1 1 calc R U . . .
C57 C 0.3557(4) 0.6562(3) 0.2746(3) 0.086(5) Uani 1 1 d . . . . .
C58 C 0.3831(4) 0.6397(3) 0.2594(3) 0.080(4) Uani 1 1 d . . . . .
H58 H 0.407760 0.649156 0.256597 0.096 Uiso 1 1 calc R U . . .
C59 C 0.3733(4) 0.6099(3) 0.2489(3) 0.087(5) Uani 1 1 d . . . . .
C60 C 0.3368(4) 0.5965(3) 0.2514(3) 0.092(5) Uani 1 1 d . . . . .
H401 H 0.330263 0.576710 0.241920 0.110 Uiso 1 1 calc R U . . .
C61 C 0.3087(5) 0.6112(3) 0.2675(4) 0.089(5) Uani 1 1 d . . . . .
C62 C 0.3196(4) 0.6420(3) 0.2800(3) 0.087(5) Uani 1 1 d . . . . .
C63 C 0.2707(4) 0.5953(3) 0.2722(3) 0.091(5) Uani 1 1 d . . . . .
H63A H 0.249499 0.611711 0.270451 0.109 Uiso 1 1 calc R U . . .
H63B H 0.272266 0.586488 0.291812 0.109 Uiso 1 1 calc R U . . .
C64 C 0.2601(4) 0.5679(3) 0.2507(3) 0.095(5) Uani 1 1 d . . . . .
C65 C 0.2743(4) 0.5377(3) 0.2558(4) 0.105(6) Uani 1 1 d . . . . .
H65 H 0.289579 0.532895 0.273255 0.126 Uiso 1 1 calc R U . . .
C66 C 0.2663(4) 0.5138(3) 0.2353(4) 0.094(5) Uani 1 1 d . . . . .
C67 C 0.2428(4) 0.5194(3) 0.2113(3) 0.097(5) Uani 1 1 d . . . . .
H67 H 0.237687 0.503130 0.197174 0.116 Uiso 1 1 calc R U . . .
C68 C 0.2264(4) 0.5496(3) 0.2079(4) 0.092(5) Uani 1 1 d . . . . .
C69 C 0.2339(4) 0.5741(3) 0.2271(3) 0.092(5) Uani 1 1 d . . . . .
C70 C 0.2001(4) 0.5556(3) 0.1789(3) 0.088(5) Uani 1 1 d . . . . .
H70A H 0.206027 0.577472 0.171900 0.105 Uiso 1 1 calc R U . . .
H70B H 0.208081 0.539939 0.164600 0.105 Uiso 1 1 calc R U . . .
C71 C 0.1563(4) 0.5529(3) 0.1801(3) 0.084(5) Uani 1 1 d . . . . .
C72 C 0.1402(4) 0.5226(3) 0.1804(3) 0.084(5) Uani 1 1 d . . . . .
H72 H 0.156904 0.504197 0.180978 0.101 Uiso 1 1 calc R U . . .
C73 C 0.0997(4) 0.5184(2) 0.1798(3) 0.076(4) Uani 1 1 d . . . . .
C74 C 0.0759(4) 0.5451(2) 0.1792(3) 0.086(5) Uani 1 1 d . . . . .
H74 H 0.048296 0.542407 0.178905 0.104 Uiso 1 1 calc R U . . .
C75 C 0.0916(4) 0.5761(3) 0.1791(3) 0.081(4) Uani 1 1 d . . . . .
C77 C 0.0650(4) 0.6055(2) 0.1790(3) 0.089(5) Uani 1 1 d . . . . .
H77A H 0.041120 0.599532 0.188150 0.107 Uiso 1 1 calc R U . . .
H77B H 0.078785 0.622493 0.190860 0.107 Uiso 1 1 calc R U . . .
C76 C 0.1319(4) 0.5793(2) 0.1800(3) 0.091(5) Uani 1 1 d . . . . .
C78 C 0.0527(4) 0.6194(3) 0.1500(3) 0.089(5) Uani 1 1 d . . . . .
C79 C 0.0217(4) 0.6056(3) 0.1314(3) 0.080(4) Uani 1 1 d . . . . .
H79 H 0.008272 0.587137 0.137485 0.096 Uiso 1 1 calc R U . . .
C80 C 0.0110(4) 0.6183(3) 0.1054(3) 0.074(4) Uani 1 1 d . . . . .
C81 C 0.0323(4) 0.6429(2) 0.0952(3) 0.078(4) Uani 1 1 d . . . . .
H81 H 0.025442 0.650703 0.076361 0.093 Uiso 1 1 calc R U . . .
C82 C 0.0637(4) 0.6570(3) 0.1117(3) 0.081(5) Uani 1 1 d . . . . .
C83 C 0.0740(4) 0.6448(3) 0.1383(3) 0.086(5) Uani 1 1 d . . . . .
C84 C 0.0846(4) 0.6858(2) 0.0998(3) 0.082(4) Uani 1 1 d . . . . .
H84A H 0.112470 0.685751 0.107800 0.099 Uiso 1 1 calc R U . . .
H84B H 0.083990 0.683714 0.078823 0.099 Uiso 1 1 calc R U . . .
C85 C 0.0659(4) 0.7174(3) 0.1071(3) 0.085(5) Uani 1 1 d . . . . .
C86 C 0.0336(4) 0.7283(3) 0.0903(3) 0.092(5) Uani 1 1 d . . . . .
H86 H 0.022467 0.715771 0.074638 0.110 Uiso 1 1 calc R U . . .
C87 C 0.0170(4) 0.7585(3) 0.0965(3) 0.081(4) Uani 1 1 d . . . . .
C88 C 0.0320(4) 0.7760(3) 0.1193(3) 0.084(4) Uani 1 1 d . . . . .
H88 H 0.020608 0.796213 0.123331 0.101 Uiso 1 1 calc R U . . .
C89 C 0.0634(4) 0.7648(3) 0.1366(3) 0.081(4) Uani 1 1 d . . . . .
C90 C 0.0800(4) 0.7361(3) 0.1295(3) 0.083(4) Uani 1 1 d . . . . .
C91 C 0.0772(4) 0.7848(3) 0.1631(3) 0.091(5) Uani 1 1 d . . . . .
H91A H 0.054864 0.797444 0.169189 0.110 Uiso 1 1 calc R U . . .
H91B H 0.086551 0.770166 0.178935 0.110 Uiso 1 1 calc R U . . .
C92 C 0.1101(5) 0.8076(3) 0.1567(3) 0.098(5) Uani 1 1 d . . . . .
C93 C 0.0997(6) 0.8402(3) 0.1493(3) 0.113(6) Uani 1 1 d . . . . .
H93 H 0.073119 0.847151 0.148320 0.136 Uiso 1 1 calc R U . . .
C94 C 0.1674(6) 0.8511(4) 0.1432(4) 0.116(6) Uani 1 1 d . . . . .
H94 H 0.186728 0.865568 0.137348 0.140 Uiso 1 1 calc R U . . .
C95 C 0.1300(6) 0.8615(3) 0.1435(4) 0.106(6) Uani 1 1 d . . . . .
C96 C 0.1786(5) 0.8196(3) 0.1513(3) 0.098(6) Uani 1 1 d . . . . .
C97 C 0.1495(6) 0.7992(3) 0.1583(3) 0.108(6) Uani 1 1 d . . . . .
C98 C 0.2213(5) 0.8105(3) 0.1505(3) 0.102(6) Uani 1 1 d . . . . .
H98A H 0.232770 0.823090 0.135467 0.122 Uiso 1 1 calc R U . . .
H98B H 0.223303 0.787313 0.145863 0.122 Uiso 1 1 calc R U . . .
C99 C 0.2450(5) 0.8176(3) 0.1806(4) 0.108(6) Uani 1 1 d . . . . .
C100 C 0.2609(4) 0.8494(3) 0.1840(4) 0.094(5) Uani 1 1 d . . . . .
H100 H 0.258295 0.864686 0.168829 0.112 Uiso 1 1 calc R U . . .
C101 C 0.2804(4) 0.8570(3) 0.2103(4) 0.097(6) Uani 1 1 d . . . . .
C102 C 0.2838(4) 0.8355(3) 0.2313(3) 0.095(5) Uani 1 1 d . . . . .
H102 H 0.296880 0.841725 0.249234 0.114 Uiso 1 1 calc R U . . .
C103 C 0.2693(4) 0.8044(3) 0.2283(3) 0.089(5) Uani 1 1 d . . . . .
C104 C 0.2478(4) 0.7961(3) 0.2025(4) 0.092(5) Uani 1 1 d . . . . .
C105 C 0.2772(4) 0.7820(3) 0.2523(3) 0.087(5) Uani 1 1 d . . . . .
H300 H 0.254800 0.766882 0.252291 0.104 Uiso 1 1 calc R U . . .
H301 H 0.278302 0.794516 0.270296 0.104 Uiso 1 1 calc R U . . .
C106 C 0.3143(4) 0.7625(3) 0.2524(3) 0.083(5) Uani 1 1 d . . . . .
C107 C 0.3439(5) 0.7730(3) 0.2357(4) 0.098(6) Uani 1 1 d . . . . .
H107 H 0.339848 0.791859 0.224202 0.117 Uiso 1 1 calc R U . . .
C108 C 0.3792(4) 0.7561(3) 0.2357(3) 0.085(4) Uani 1 1 d . . . . .
C109 C 0.3866(5) 0.7284(3) 0.2522(3) 0.088(5) Uani 1 1 d . . . . .
H109 H 0.410822 0.717193 0.251971 0.105 Uiso 1 1 calc R U . . .
C110 C 0.3578(4) 0.7176(3) 0.2690(3) 0.077(4) Uani 1 1 d . . . . .
C111 C 0.3221(5) 0.7343(3) 0.2681(3) 0.084(4) Uani 1 1 d . . . . .
C112 C 0.3667(4) 0.6889(2) 0.2888(3) 0.087(5) Uani 1 1 d . . . . .
H302 H 0.352018 0.691506 0.305877 0.105 Uiso 1 1 calc R U . . .
H303 H 0.395061 0.688908 0.295336 0.105 Uiso 1 1 calc R U . . .
S1 S 0.27875(14) 0.33124(11) 0.17880(12) 0.1108(16) Uani 1 1 d . . . . .
S3 S 0.1371(8) 0.0390(5) 0.0951(6) 0.114(7) Uani 0.353(17) 1 d . U P E 1
O9 O 0.1738(12) 0.0449(10) 0.1161(10) 0.134(12) Uani 0.353(17) 1 d . U P E 1
O10 O 0.1489(18) 0.0340(14) 0.0631(16) 0.141(16) Uani 0.353(17) 1 d . U P E 1
O11 O 0.1020(9) 0.0197(6) 0.1037(6) 0.097(10) Uiso 0.353(17) 1 d . U P E 1
S3A S 0.1547(6) 0.0407(3) 0.0820(4) 0.134(5) Uani 0.647(17) 1 d . U P E 2
O9A O 0.1469(10) 0.0252(5) 0.1077(5) 0.166(10) Uani 0.647(17) 1 d . U P E 2
O10A O 0.1985(7) 0.0444(4) 0.0817(6) 0.182(10) Uani 0.647(17) 1 d . U P E 2
O11A O 0.1352(9) 0.0246(6) 0.0586(7) 0.133(9) Uani 0.647(17) 1 d . U P E 2
S4 S -0.0538(2) 0.04509(12) 0.01684(17) 0.140(2) Uani 1 1 d . . . . .
S5 S -0.16920(19) 0.17082(13) 0.04136(14) 0.132(2) Uani 1 1 d D . . . .
S6 S -0.16681(14) 0.35210(9) 0.03994(12) 0.1060(15) Uani 1 1 d . . . . .
S7 S -0.04733(11) 0.46571(7) 0.02888(10) 0.0833(12) Uani 1 1 d . . . . .
S8 S 0.16572(11) 0.46818(7) 0.08945(9) 0.0869(12) Uani 1 1 d . . . . .
O1 O 0.2606(3) 0.3489(2) 0.2016(2) 0.106(4) Uani 1 1 d . . . . .
O2 O 0.3018(4) 0.3530(4) 0.1644(3) 0.179(6) Uani 1 1 d . . . . .
O3 O 0.2993(3) 0.3013(2) 0.1904(3) 0.141(5) Uani 1 1 d . . . . .
O4 O 0.1473(2) 0.28591(17) 0.09680(19) 0.085(3) Uani 1 1 d . . . . .
H4 H 0.137617 0.269003 0.103048 0.128 Uiso 1 1 calc R U . . .
S2 S 0.27747(14) 0.15662(10) 0.15506(14) 0.1056(16) Uani 1 1 d . U . . .
O5 O 0.2954(6) 0.1816(4) 0.1738(6) 0.128(10) Uani 0.60(2) 1 d . U P F 1
O6 O 0.2970(7) 0.1422(7) 0.1350(5) 0.133(9) Uani 0.60(2) 1 d . U P F 1
O7 O 0.2583(7) 0.1340(6) 0.1746(6) 0.120(8) Uani 0.60(2) 1 d . U P F 1
O5A O 0.3162(8) 0.1757(6) 0.1481(8) 0.117(11) Uani 0.40(2) 1 d . U P F 2
O6A O 0.2780(12) 0.1228(7) 0.1404(9) 0.131(11) Uani 0.40(2) 1 d . U P F 2
O7A O 0.2726(11) 0.1520(8) 0.1845(9) 0.116(10) Uani 0.40(2) 1 d . U P F 2
O8 O 0.1372(3) 0.22017(17) 0.09638(19) 0.090(3) Uani 1 1 d . . . . .
H8 H 0.129205 0.210326 0.081330 0.135 Uiso 1 1 calc R U . . .
O12 O 0.0874(3) 0.17359(17) 0.0737(2) 0.102(3) Uani 1 1 d . . . . .
H12 H 0.063096 0.174634 0.075188 0.153 Uiso 1 1 calc R U . . .
O13 O -0.0242(6) 0.0214(3) 0.0239(5) 0.263(11) Uani 1 1 d . . . . .
O14 O -0.0654(6) 0.0438(3) -0.0131(4) 0.222(9) Uani 1 1 d . . . . .
O15 O -0.0861(7) 0.0441(4) 0.0327(4) 0.291(14) Uani 1 1 d . . . . .
O16 O 0.0146(3) 0.17270(16) 0.04674(18) 0.096(3) Uani 1 1 d . . . . .
H16 H 0.006919 0.187010 0.034844 0.144 Uiso 1 1 calc R U . . .
O17 O -0.1461(6) 0.1571(5) 0.0684(4) 0.165(11) Uani 0.7 1 d D . P G 1
O18 O -0.1831(5) 0.1427(4) 0.0225(4) 0.114(7) Uani 0.7 1 d D . P G 1
O19 O -0.1983(7) 0.1961(4) 0.0486(7) 0.117(8) Uani 0.7 1 d D . P G 1
O17A O -0.1487(10) 0.1566(8) 0.0526(8) 0.065(9) Uiso 0.3 1 d . . P G 2
O18A O -0.1984(9) 0.1502(8) 0.0226(9) 0.072(12) Uiso 0.3 1 d D . P G 2
O19A O -0.189(3) 0.2027(13) 0.048(3) 0.26(6) Uiso 0.3 1 d D . P G 2
O20 O -0.0596(3) 0.22597(18) -0.0352(2) 0.092(3) Uani 1 1 d . . . . .
H20 H -0.044787 0.211879 -0.041324 0.138 Uiso 1 1 calc R U . . .
O21 O -0.1975(6) 0.3679(4) 0.0157(5) 0.116(8) Uani 0.528(5) 1 d . . P C 1
O22 O -0.1493(6) 0.3765(6) 0.0531(9) 0.160(18) Uani 0.528(5) 1 d . . P C 1
O23 O -0.1864(6) 0.3255(4) 0.0505(5) 0.106(7) Uani 0.528(5) 1 d . . P C 1
O21A O -0.2058(6) 0.3412(5) 0.0361(5) 0.095(7) Uani 0.472(5) 1 d . . P C 2
O22A O -0.1611(10) 0.3897(5) 0.0382(10) 0.160(17) Uani 0.472(5) 1 d . . P C 2
O23A O -0.1498(6) 0.3469(5) 0.0747(5) 0.107(8) Uani 0.472(5) 1 d . . P C 2
O24 O -0.0513(3) 0.29101(18) -0.0282(2) 0.082(3) Uani 1 1 d . . . . .
H24 H -0.052816 0.270776 -0.028525 0.123 Uiso 1 1 calc R U . . .
O25 O -0.0902(2) 0.45948(18) 0.0286(2) 0.095(3) Uani 1 1 d . . . . .
O26 O -0.0363(3) 0.4771(2) 0.0017(2) 0.103(3) Uani 1 1 d . . . . .
O27 O -0.0350(3) 0.48673(16) 0.0527(2) 0.095(3) Uani 1 1 d . . . . .
O28 O 0.0293(2) 0.33864(15) 0.04692(18) 0.079(3) Uani 1 1 d . . . . .
H28 H 0.045108 0.338785 0.061698 0.119 Uiso 1 1 calc R U . . .
O29 O 0.1476(3) 0.48236(17) 0.0627(2) 0.096(3) Uani 1 1 d . . . . .
O30 O 0.1528(3) 0.48448(17) 0.1153(2) 0.090(3) Uani 1 1 d . . . . .
O31 O 0.2087(2) 0.46507(18) 0.0896(2) 0.090(3) Uani 1 1 d . . . . .
O32 O 0.1003(2) 0.33589(16) 0.08075(19) 0.087(3) Uani 1 1 d . . . . .
H32 H 0.117982 0.321846 0.080633 0.130 Uiso 1 1 calc R U . . .
C1 C 0.1977(4) 0.3244(3) 0.1104(3) 0.069(4) Uani 1 1 d . . . . .
C2 C 0.2283(4) 0.3361(3) 0.1300(3) 0.086(5) Uani 1 1 d . . . . .
H2 H 0.240232 0.356395 0.126925 0.103 Uiso 1 1 calc R U . . .
C3 C 0.2404(4) 0.3180(3) 0.1531(3) 0.083(4) Uani 1 1 d . . . . .
C4 C 0.2200(4) 0.2910(3) 0.1606(3) 0.088(5) Uani 1 1 d . . . . .
H405 H 0.227241 0.280647 0.178323 0.105 Uiso 1 1 calc R U . . .
C5 C 0.1896(4) 0.2789(3) 0.1429(3) 0.083(4) Uani 1 1 d . . . . .
C6 C 0.1772(4) 0.2964(3) 0.1158(3) 0.072(4) Uani 1 1 d . . . . .
C7 C 0.1685(4) 0.2478(3) 0.1491(3) 0.090(5) Uani 1 1 d . . . . .
H7A H 0.140327 0.249678 0.142215 0.108 Uiso 1 1 calc R U . . .
H7B H 0.170363 0.244113 0.170032 0.108 Uiso 1 1 calc R U . . .
C8 C 0.1868(4) 0.2183(3) 0.1342(3) 0.084(4) Uani 1 1 d . . . . .
C9 C 0.2204(4) 0.2031(3) 0.1479(3) 0.092(5) Uani 1 1 d . . . . .
H9 H 0.232433 0.211661 0.165330 0.110 Uiso 1 1 calc R U . . .
C10 C 0.2360(4) 0.1760(3) 0.1363(4) 0.096(5) Uani 1 1 d . . . . .
C11 C 0.2188(5) 0.1637(3) 0.1115(3) 0.095(5) Uani 1 1 d . . . . .
H11 H 0.229471 0.144771 0.103827 0.114 Uiso 1 1 calc R U . . .
C12 C 0.1852(4) 0.1781(3) 0.0967(4) 0.094(5) Uani 1 1 d . . . . .
C13 C 0.1704(4) 0.2052(3) 0.1089(3) 0.088(5) Uani 1 1 d . . . . .
C14 C 0.1680(4) 0.1618(3) 0.0687(3) 0.104(6) Uani 1 1 d . . . . .
H14A H 0.154186 0.177972 0.055962 0.125 Uiso 1 1 calc R U . . .
H14B H 0.189335 0.152134 0.058680 0.125 Uiso 1 1 calc R U . . .
C15 C 0.1395(5) 0.1358(3) 0.0762(4) 0.103(6) Uani 1 1 d . . . . .
C16 C 0.1542(6) 0.1045(3) 0.0786(4) 0.127(7) Uani 1 1 d . . . . .
H406 H 0.180896 0.100052 0.075937 0.153 Uiso 1 1 calc R U . . .
C17 C 0.1290(7) 0.0803(4) 0.0850(5) 0.143(9) Uani 1 1 d . . . . .
C18 C 0.0905(7) 0.0850(4) 0.0850(4) 0.146(9) Uani 1 1 d . . . . .
H18 H 0.073735 0.066727 0.085294 0.175 Uiso 1 1 calc R U . . .
C19 C 0.0730(6) 0.1171(3) 0.0847(4) 0.117(7) Uani 1 1 d . . . . .
C20 C 0.1001(6) 0.1418(4) 0.0781(4) 0.106(6) Uani 1 1 d . . . . .
C21 C 0.0302(5) 0.1225(4) 0.0862(4) 0.133(8) Uani 1 1 d . . . . .
H21A H 0.026056 0.144620 0.093435 0.160 Uiso 1 1 calc R U . . .
H21B H 0.020333 0.107077 0.099927 0.160 Uiso 1 1 calc R U . . .
C22 C 0.0068(4) 0.1185(3) 0.0573(3) 0.090(5) Uani 1 1 d . . . . .
C23 C -0.0094(4) 0.0874(3) 0.0512(3) 0.101(5) Uani 1 1 d . . . . .
H23 H -0.005447 0.070149 0.064469 0.122 Uiso 1 1 calc R U . . .
C24 C -0.0322(5) 0.0832(3) 0.0239(4) 0.102(5) Uani 1 1 d . . . . .
C25 C -0.0391(4) 0.1079(3) 0.0061(3) 0.095(5) Uani 1 1 d . . . . .
H25 H -0.054079 0.104165 -0.011643 0.114 Uiso 1 1 calc R U . . .
C26 C -0.0253(4) 0.1387(3) 0.0123(4) 0.093(5) Uani 1 1 d . . . . .
C27 C -0.0013(5) 0.1435(3) 0.0381(4) 0.105(6) Uani 1 1 d . . . . .
C28 C -0.0350(4) 0.1665(3) -0.0087(3) 0.091(5) Uani 1 1 d . . . . .
H28A H -0.012817 0.181948 -0.007694 0.109 Uiso 1 1 calc R U . . .
H28B H -0.038926 0.157956 -0.028412 0.109 Uiso 1 1 calc R U . . .
C29 C -0.0719(4) 0.1837(3) -0.0014(3) 0.081(4) Uani 1 1 d . . . . .
C30 C -0.0985(6) 0.1723(3) 0.0155(4) 0.109(6) Uani 1 1 d . . . . .
H30 H -0.092960 0.152198 0.024747 0.131 Uiso 1 1 calc R U . . .
C31 C -0.1326(5) 0.1873(4) 0.0203(4) 0.099(6) Uani 1 1 d . . . . .
C32 C -0.1424(4) 0.2164(3) 0.0051(4) 0.108(6) Uani 1 1 d . . . . .
H407 H -0.166218 0.227381 0.007731 0.130 Uiso 1 1 calc R U . . .
C33 C -0.1172(4) 0.2284(3) -0.0132(3) 0.080(4) Uani 1 1 d . . . . .
C34 C -0.0822(5) 0.2123(3) -0.0157(3) 0.084(4) Uani 1 1 d . . . . .
C35 C -0.1281(4) 0.2599(3) -0.0290(3) 0.085(5) Uani 1 1 d . . . . .
H35A H -0.156828 0.260335 -0.034033 0.102 Uiso 1 1 calc R U . . .
H35B H -0.115300 0.260225 -0.047096 0.102 Uiso 1 1 calc R U . . .
C36 C -0.1159(4) 0.2908(3) -0.0117(4) 0.097(6) Uani 1 1 d . . . . .
C37 C -0.1446(5) 0.3054(3) 0.0046(4) 0.098(5) Uani 1 1 d . . . . .
H37 H -0.169893 0.296182 0.005373 0.117 Uiso 1 1 calc R U . . .
C38 C -0.1334(4) 0.3337(3) 0.0192(3) 0.086(5) Uani 1 1 d . . . . .
C39 C -0.0963(4) 0.3469(3) 0.0168(3) 0.084(5) Uani 1 1 d . . . . .
H39 H -0.090012 0.366911 0.026082 0.100 Uiso 1 1 calc R U . . .
C40 C -0.0680(4) 0.3324(3) 0.0017(3) 0.081(4) Uani 1 1 d . . . . .
C41 C -0.0796(5) 0.3031(3) -0.0135(3) 0.089(5) Uani 1 1 d . . . . .
C42 C -0.0287(3) 0.3468(2) -0.0016(3) 0.079(4) Uani 1 1 d . . . . .
H42A H -0.028677 0.355880 -0.021111 0.094 Uiso 1 1 calc R U . . .
H42B H -0.008620 0.329470 0.000371 0.094 Uiso 1 1 calc R U . . .
C43 C -0.0169(4) 0.3739(2) 0.0207(3) 0.081(4) Uani 1 1 d . . . . .
C44 C -0.0325(3) 0.4035(2) 0.0159(3) 0.068(4) Uani 1 1 d . . . . .
H400 H -0.049276 0.407443 -0.001069 0.082 Uiso 1 1 calc R U . . .
C45 C -0.0243(4) 0.4286(2) 0.0355(3) 0.074(4) Uani 1 1 d . . . . .
C46 C 0.0024(4) 0.4226(3) 0.0586(3) 0.092(5) Uani 1 1 d . . . . .
H46 H 0.009360 0.439744 0.071546 0.110 Uiso 1 1 calc R U . . .
C47 C 0.0197(3) 0.3921(2) 0.0640(3) 0.072(4) Uani 1 1 d . . . . .
C48 C 0.0111(4) 0.3686(3) 0.0436(3) 0.072(4) Uani 1 1 d . . . . .
C49 C 0.0480(4) 0.3872(3) 0.0917(3) 0.093(5) Uani 1 1 d . . . . .
H49A H 0.040856 0.402634 0.106407 0.112 Uiso 1 1 calc R U . . .
H49B H 0.044247 0.365102 0.099050 0.112 Uiso 1 1 calc R U . . .
C50 C 0.0917(4) 0.3919(2) 0.0868(3) 0.076(4) Uani 1 1 d . . . . .
C51 C 0.1067(4) 0.4231(3) 0.0897(3) 0.087(4) Uani 1 1 d . . . . .
H51 H 0.089795 0.440811 0.092358 0.104 Uiso 1 1 calc R U . . .
C52 C 0.1476(4) 0.4278(2) 0.0885(3) 0.071(4) Uani 1 1 d . . . . .
C53 C 0.1716(3) 0.4026(3) 0.0879(3) 0.069(4) Uani 1 1 d . . . . .
H53 H 0.199119 0.406229 0.089662 0.083 Uiso 1 1 calc R U . . .
C54 C 0.1577(4) 0.3710(3) 0.0847(3) 0.079(4) Uani 1 1 d . . . . .
C55 C 0.1174(4) 0.3665(3) 0.0836(3) 0.084(5) Uani 1 1 d . . . . .
C56 C 0.1862(3) 0.3424(2) 0.0820(3) 0.075(4) Uani 1 1 d . . . . .
H56A H 0.210354 0.350543 0.074437 0.090 Uiso 1 1 calc R U . . .
H56B H 0.173754 0.326833 0.067956 0.090 Uiso 1 1 calc R U . . .

loop_
_atom_site_aniso_label
_atom_site_aniso_U_11
_atom_site_aniso_U_22
_atom_site_aniso_U_33
_atom_site_aniso_U_23
_atom_site_aniso_U_13
_atom_site_aniso_U_12
O1I 0.092(7) 0.080(6) 0.113(9) 0.007(6) -0.012(6) 0.002(5)
C1I 0.148(15) 0.061(8) 0.15(2) 0.008(11) -0.034(14) 0.001(9)
C2I 0.125(14) 0.064(9) 0.17(2) -0.017(12) 0.001(14) 0.041(9)
C3I 0.23(2) 0.078(10) 0.150(19) -0.041(11) -0.089(17) 0.046(12)
O1F 0.183(18) 0.099(13) 0.16(2) -0.047(13) -0.033(14) -0.044(11)
C1F 0.103(19) 0.28(3) 0.134(18) 0.02(2) -0.053(15) 0.01(2)
C2F 0.113(18) 0.042(9) 0.141(16) 0.023(12) -0.051(12) 0.012(9)
C3F 0.089(18) 0.083(13) 0.137(16) 0.010(14) -0.040(14) 0.060(13)
O1E 0.13(2) 0.18(2) 0.15(3) 0.01(2) 0.02(2) -0.018(19)
C1E 0.14(2) 0.12(3) 0.07(2) -0.02(2) -0.071(18) -0.05(2)
C2E 0.14(2) 0.16(2) 0.12(2) 0.02(2) -0.054(19) -0.011(19)
C3E 0.12(3) 0.19(3) 0.13(2) -0.01(2) -0.07(2) 0.00(3)
O41A 0.121(7) 0.048(4) 0.094(8) 0.003(5) -0.032(6) -0.014(5)
N1N 0.110(9) 0.051(5) 0.119(11) -0.020(6) -0.047(8) 0.026(6)
N2N 0.133(11) 0.056(6) 0.145(13) -0.020(7) -0.057(10) 0.029(7)
N3N 0.149(12) 0.056(6) 0.129(13) -0.011(7) 0.001(10) -0.032(7)
N4N 0.112(9) 0.055(6) 0.106(11) 0.016(6) -0.031(8) -0.006(6)
O1N 0.096(6) 0.048(4) 0.106(8) -0.001(5) -0.011(6) 0.002(4)
O2N 0.079(6) 0.047(4) 0.096(8) 0.004(4) 0.005(5) -0.005(4)
C1N 0.129(14) 0.074(9) 0.116(15) -0.030(10) -0.036(12) -0.002(9)
C2N 0.115(12) 0.064(8) 0.100(13) -0.006(8) -0.037(10) 0.016(8)
C3N 0.121(12) 0.036(6) 0.098(12) -0.003(7) -0.004(9) 0.007(7)
C4N 0.076(8) 0.049(6) 0.091(11) -0.003(7) 0.001(8) -0.004(6)
C5N 0.082(9) 0.077(8) 0.083(11) 0.016(8) -0.014(8) 0.004(7)
C6N 0.144(13) 0.046(7) 0.082(11) -0.013(7) -0.019(10) -0.002(8)
C7N 0.083(9) 0.046(7) 0.167(17) -0.005(8) -0.031(10) -0.007(6)
C8N 0.105(11) 0.050(7) 0.127(15) -0.030(8) -0.010(10) 0.006(7)
C9N 0.088(10) 0.062(7) 0.123(15) 0.002(9) 0.022(10) 0.010(7)
C10N 0.094(10) 0.053(7) 0.111(14) 0.013(8) 0.018(9) -0.017(7)
C11N 0.098(10) 0.051(7) 0.130(15) 0.002(8) -0.037(10) -0.001(7)
C12N 0.101(10) 0.052(7) 0.101(13) -0.014(7) 0.014(9) 0.006(7)
C13N 0.094(10) 0.042(6) 0.101(12) -0.010(7) 0.012(9) 0.001(6)
C14N 0.083(9) 0.063(7) 0.115(14) -0.003(8) 0.006(9) 0.008(7)
C15N 0.112(12) 0.046(6) 0.122(14) -0.011(8) -0.024(10) 0.006(7)
C16N 0.074(8) 0.051(6) 0.095(11) 0.024(7) -0.011(8) -0.003(6)
C17N 0.085(9) 0.061(7) 0.084(11) -0.003(7) 0.002(8) -0.005(7)
C18N 0.086(9) 0.055(7) 0.096(12) 0.017(7) -0.021(8) -0.012(6)
C19N 0.111(12) 0.038(6) 0.124(15) 0.012(8) -0.013(11) -0.001(7)
N1P 0.082(7) 0.054(6) 0.110(10) 0.000(6) -0.009(7) 0.013(5)
N2P 0.108(9) 0.046(5) 0.101(10) 0.005(6) -0.015(8) -0.001(5)
N3P 0.27(2) 0.077(8) 0.118(15) 0.008(9) 0.021(13) -0.051(11)
N4P 0.224(19) 0.105(10) 0.172(19) -0.021(11) 0.010(15) -0.089(12)
O1P 0.077(5) 0.045(4) 0.094(7) 0.000(4) 0.008(5) 0.012(4)
O2P 0.101(7) 0.057(5) 0.115(9) 0.000(5) -0.013(6) 0.004(5)
C1P 0.107(11) 0.036(6) 0.103(12) 0.007(7) -0.041(9) 0.017(6)
C2P 0.081(9) 0.050(6) 0.080(11) -0.001(7) -0.012(8) 0.005(6)
C3P 0.123(12) 0.044(6) 0.074(11) -0.008(7) 0.002(9) -0.001(7)
C4P 0.092(9) 0.055(7) 0.088(11) 0.017(7) 0.004(8) -0.010(7)
C5P 0.066(8) 0.062(7) 0.109(13) -0.003(8) -0.020(8) -0.007(6)
C6P 0.093(10) 0.040(6) 0.101(12) -0.006(7) -0.005(9) 0.013(6)
C7P 0.079(8) 0.042(6) 0.075(10) -0.006(6) -0.002(7) -0.016(5)
C8P 0.098(9) 0.036(5) 0.082(10) -0.008(6) -0.023(8) -0.005(6)
C9P 0.086(9) 0.053(7) 0.126(14) -0.006(8) -0.015(9) 0.016(6)
C10P 0.118(11) 0.048(6) 0.106(13) 0.002(8) -0.015(10) -0.013(7)
C11P 0.131(13) 0.060(7) 0.092(13) -0.006(8) 0.002(10) -0.007(8)
C12P 0.093(10) 0.062(7) 0.122(14) -0.005(8) -0.013(10) -0.008(7)
C13P 0.141(14) 0.044(7) 0.106(14) 0.001(8) 0.023(11) -0.011(8)
C14P 0.130(13) 0.063(8) 0.095(13) -0.028(8) -0.032(10) -0.012(8)
C15P 0.153(16) 0.068(9) 0.126(17) -0.005(10) 0.017(13) -0.010(10)
C16P 0.123(14) 0.068(9) 0.145(18) 0.006(10) 0.007(13) -0.012(9)
C17P 0.091(11) 0.070(9) 0.18(2) -0.015(11) 0.015(12) -0.014(8)
C18P 0.080(11) 0.094(11) 0.22(2) -0.021(13) 0.000(13) 0.003(9)
C19P 0.19(2) 0.073(10) 0.14(2) -0.020(12) -0.001(16) -0.042(12)
N1X 0.104(9) 0.068(6) 0.127(11) 0.023(6) -0.008(8) 0.008(6)
N2X 0.132(10) 0.066(6) 0.166(14) 0.020(7) -0.068(10) 0.004(6)
N3X 0.206(16) 0.104(9) 0.133(11) -0.004(8) 0.028(13) -0.011(10)
N4X 0.193(14) 0.069(6) 0.162(14) 0.003(7) 0.074(12) -0.014(8)
O1X 0.160(10) 0.099(7) 0.141(10) 0.012(7) -0.031(8) -0.041(7)
O2X 0.162(10) 0.108(6) 0.115(9) -0.001(6) 0.014(8) -0.008(7)
C1X 0.114(10) 0.054(6) 0.118(11) 0.000(7) -0.017(8) 0.022(6)
C2X 0.104(9) 0.055(6) 0.095(9) 0.004(6) 0.002(7) 0.009(5)
C3X 0.110(10) 0.059(6) 0.122(12) 0.007(8) 0.004(8) 0.013(6)
C4X 0.114(11) 0.071(8) 0.123(12) 0.011(7) -0.001(8) -0.002(7)
C5X 0.164(13) 0.082(9) 0.143(12) 0.024(9) -0.037(10) -0.037(8)
C6X 0.228(17) 0.104(10) 0.149(15) 0.042(10) -0.068(12) -0.082(11)
C7X 0.212(17) 0.084(9) 0.144(13) 0.039(9) -0.058(11) -0.061(10)
C8X 0.143(14) 0.106(10) 0.156(14) 0.010(11) -0.016(11) -0.038(9)
C9X 0.132(14) 0.149(13) 0.139(15) -0.027(12) -0.011(9) -0.002(11)
C10X 0.156(15) 0.129(10) 0.156(14) -0.024(12) 0.009(12) -0.007(11)
C11X 0.142(13) 0.114(9) 0.113(14) -0.002(10) -0.006(10) -0.011(9)
C12X 0.164(14) 0.093(7) 0.117(14) 0.003(9) 0.002(11) -0.017(9)
C13X 0.125(12) 0.096(8) 0.120(10) 0.000(7) -0.002(10) -0.021(9)
C14X 0.130(12) 0.098(9) 0.118(11) 0.005(7) 0.000(11) -0.002(9)
C15X 0.160(14) 0.078(7) 0.137(12) 0.005(7) 0.019(11) -0.019(9)
C16X 0.125(11) 0.080(7) 0.126(10) 0.002(7) 0.009(10) -0.027(8)
C17X 0.118(12) 0.090(9) 0.136(11) -0.004(7) 0.017(11) -0.020(9)
C18X 0.146(13) 0.103(8) 0.115(11) -0.006(8) -0.006(11) -0.008(10)
C19X 0.129(12) 0.080(7) 0.133(11) 0.005(7) 0.026(11) 0.002(9)
N1Y 0.119(8) 0.080(7) 0.135(13) 0.018(8) -0.017(9) 0.017(6)
N2Y 0.112(9) 0.066(5) 0.104(10) -0.014(6) -0.026(8) 0.026(5)
N3Y 0.211(18) 0.117(11) 0.169(18) -0.024(11) 0.015(12) 0.002(10)
N4Y 0.218(19) 0.135(13) 0.23(2) -0.031(12) 0.056(16) -0.044(13)
O1Y 0.113(7) 0.085(6) 0.119(9) 0.023(6) 0.007(6) 0.013(5)
O2Y 0.165(11) 0.174(10) 0.156(13) -0.032(9) -0.053(10) 0.020(9)
C1Y 0.118(9) 0.074(6) 0.082(11) -0.001(7) -0.003(8) 0.032(6)
C2Y 0.120(9) 0.062(6) 0.109(11) 0.002(7) -0.024(8) 0.037(5)
C3Y 0.107(11) 0.125(10) 0.159(14) 0.058(10) -0.035(10) 0.016(7)
C4Y 0.124(11) 0.113(10) 0.117(12) 0.051(10) -0.035(9) 0.023(7)
C5Y 0.113(10) 0.087(7) 0.077(10) 0.014(7) -0.001(7) 0.015(6)
C6Y 0.173(13) 0.089(8) 0.078(10) 0.020(7) -0.040(10) -0.003(8)
C7Y 0.144(12) 0.068(7) 0.113(12) 0.007(8) -0.033(9) 0.023(7)
C8Y 0.123(12) 0.116(10) 0.146(14) 0.058(9) 0.013(11) 0.017(8)
C9Y 0.130(14) 0.131(13) 0.190(18) 0.082(11) 0.003(14) -0.011(9)
C1OY 0.109(13) 0.143(13) 0.24(2) 0.021(13) -0.004(15) -0.001(10)
C11Y 0.151(15) 0.144(13) 0.28(2) 0.021(15) -0.033(16) -0.022(10)
C12Y 0.146(13) 0.146(12) 0.25(2) -0.019(16) -0.069(15) -0.002(10)
C13Y 0.133(12) 0.170(13) 0.113(15) -0.031(11) -0.038(11) 0.018(9)
C14Y 0.141(12) 0.139(10) 0.112(14) -0.038(10) -0.019(11) -0.004(9)
C15Y 0.117(11) 0.117(10) 0.139(16) -0.051(10) -0.002(10) -0.007(8)
C16Y 0.126(11) 0.113(9) 0.169(15) -0.061(9) -0.007(11) -0.027(8)
C17Y 0.111(11) 0.151(12) 0.183(18) -0.054(12) -0.012(12) -0.028(9)
C18Y 0.134(13) 0.155(13) 0.185(19) -0.066(12) -0.012(12) -0.005(10)
C19Y 0.198(19) 0.098(9) 0.18(2) -0.065(10) 0.010(13) -0.029(10)
N1S 0.196(15) 0.203(16) 0.173(19) -0.010(14) -0.033(15) -0.004(12)
N2S 0.31(2) 0.105(9) 0.26(2) 0.022(14) 0.010(19) 0.008(12)
N3S 0.151(13) 0.103(10) 0.26(2) 0.008(10) 0.046(13) 0.025(10)
N4S 0.135(13) 0.250(18) 0.23(2) 0.038(15) -0.032(13) 0.082(13)
O1S 0.231(15) 0.223(14) 0.238(18) -0.051(13) 0.105(13) -0.015(11)
O2S 0.130(9) 0.115(7) 0.211(13) -0.007(9) 0.018(9) 0.016(7)
C1S 0.204(16) 0.116(9) 0.18(2) 0.021(14) -0.017(15) 0.002(9)
C2S 0.148(12) 0.088(7) 0.127(14) 0.003(9) 0.023(10) 0.033(8)
C3S 0.123(13) 0.154(12) 0.144(16) -0.015(12) 0.028(10) 0.058(9)
C4S 0.133(14) 0.174(15) 0.21(2) -0.020(13) 0.016(13) 0.043(10)
C5S 0.153(15) 0.178(14) 0.200(19) -0.013(13) 0.066(12) 0.034(11)
C6S 0.162(15) 0.117(11) 0.189(19) 0.012(12) 0.085(11) 0.027(9)
C7S 0.170(14) 0.103(9) 0.150(16) 0.021(10) 0.056(11) 0.030(8)
C8S 0.31(2) 0.208(17) 0.31(2) -0.040(16) 0.15(2) -0.024(18)
C9S 0.31(2) 0.184(15) 0.26(2) -0.039(15) 0.06(2) -0.014(19)
C10S 0.214(19) 0.150(12) 0.29(2) -0.029(15) -0.03(2) -0.030(16)
C11S 0.165(17) 0.155(12) 0.25(2) -0.039(14) 0.038(17) -0.033(14)
C12S 0.158(16) 0.135(9) 0.22(2) -0.002(13) 0.034(16) -0.025(11)
C13S 0.102(8) 0.104(8) 0.171(15) -0.024(11) 0.007(11) -0.015(6)
C14S 0.114(10) 0.100(8) 0.26(2) -0.009(13) 0.016(14) -0.013(7)
C15S 0.110(9) 0.122(10) 0.29(2) 0.000(14) 0.009(15) -0.001(8)
C16S 0.099(8) 0.121(9) 0.211(17) 0.005(12) 0.007(12) 0.014(7)
C17S 0.102(9) 0.116(8) 0.138(14) 0.032(11) -0.014(10) -0.002(7)
C18S 0.108(8) 0.103(9) 0.162(16) -0.003(11) -0.019(11) -0.010(7)
C19S 0.119(12) 0.153(13) 0.23(2) 0.010(13) -0.016(12) 0.045(11)
N1M 0.101(7) 0.057(6) 0.103(10) 0.012(6) -0.029(7) -0.004(5)
N2M 0.105(8) 0.055(5) 0.096(9) 0.004(5) -0.031(7) -0.004(5)
N3M 0.173(14) 0.087(9) 0.159(15) 0.012(9) -0.006(11) -0.030(9)
N4M 0.219(17) 0.079(8) 0.132(14) -0.021(9) -0.023(11) 0.010(9)
O1M 0.097(7) 0.061(5) 0.178(11) 0.021(6) -0.010(7) -0.011(4)
C1M 0.081(7) 0.058(6) 0.084(10) 0.005(6) -0.005(6) 0.006(5)
C2M 0.086(7) 0.041(5) 0.087(9) -0.004(5) -0.007(6) 0.010(5)
C3M 0.088(8) 0.044(5) 0.090(9) -0.003(6) -0.008(6) 0.007(5)
C4M 0.094(9) 0.059(6) 0.101(9) 0.004(6) -0.022(8) -0.006(5)
C5M 0.077(7) 0.055(6) 0.096(9) -0.005(6) -0.005(6) -0.003(5)
C6M 0.080(8) 0.068(7) 0.088(9) 0.022(7) -0.008(6) 0.009(5)
C7M 0.089(8) 0.057(6) 0.109(10) 0.015(6) -0.027(7) -0.006(5)
C8M 0.121(16) 0.060(11) 0.135(17) 0.007(9) -0.012(13) 0.006(10)
C9M 0.113(15) 0.061(11) 0.123(16) 0.020(10) 0.016(13) 0.002(10)
C10M 0.096(14) 0.080(11) 0.124(16) 0.002(11) 0.003(13) -0.008(10)
C11M 0.112(15) 0.079(11) 0.124(16) 0.005(10) -0.002(14) -0.007(10)
C12M 0.107(13) 0.067(10) 0.126(16) -0.005(11) -0.012(13) -0.015(9)
O2M 0.112(14) 0.073(9) 0.128(16) -0.013(9) -0.028(12) -0.009(9)
C8L 0.107(16) 0.031(11) 0.15(2) 0.010(13) -0.002(12) -0.018(11)
C9L 0.108(14) 0.051(10) 0.122(19) 0.015(12) 0.004(14) -0.011(9)
C10L 0.108(16) 0.047(10) 0.103(16) 0.000(10) -0.007(14) -0.017(11)
C11L 0.093(16) 0.065(11) 0.114(16) -0.008(10) 0.000(15) -0.012(12)
C12L 0.114(16) 0.064(11) 0.111(17) -0.020(10) -0.006(14) -0.008(11)
O2L 0.111(17) 0.073(10) 0.136(18) -0.007(11) -0.006(15) -0.013(10)
C13M 0.127(9) 0.071(7) 0.116(12) -0.014(7) -0.035(9) -0.010(6)
C14M 0.125(9) 0.083(7) 0.092(11) -0.007(7) -0.036(9) -0.009(7)
C15M 0.150(12) 0.080(8) 0.069(11) -0.017(7) 0.005(8) 0.017(7)
C16M 0.156(12) 0.065(7) 0.116(13) -0.019(7) 0.002(10) -0.017(7)
C17M 0.135(11) 0.076(8) 0.127(14) -0.012(8) -0.009(10) -0.033(7)
C18M 0.116(10) 0.088(8) 0.136(14) -0.009(8) -0.034(9) -0.022(7)
C19M 0.187(17) 0.072(8) 0.154(16) -0.010(9) -0.003(12) -0.021(8)
N1O 0.66(4) 0.121(14) 0.28(3) -0.029(17) 0.04(3) -0.02(2)
N2O 0.35(3) 0.38(3) 0.17(2) -0.068(18) 0.087(19) -0.25(2)
N3O 0.177(15) 0.108(10) 0.39(3) -0.126(13) -0.103(16) 0.014(10)
N4O 0.099(8) 0.109(9) 0.155(14) -0.014(9) -0.037(9) 0.011(7)
O1O 0.129(9) 0.094(6) 0.169(12) -0.003(7) 0.013(8) -0.004(6)
O2O 0.114(7) 0.074(5) 0.170(11) 0.009(6) -0.027(7) 0.013(5)
C1O 0.31(2) 0.184(14) 0.18(2) -0.069(15) 0.105(19) -0.149(15)
C2O 0.248(19) 0.162(13) 0.21(2) -0.032(12) 0.042(15) -0.087(13)
C3O 0.210(18) 0.177(15) 0.153(18) -0.068(12) 0.039(13) -0.071(13)
C4O 0.154(16) 0.185(14) 0.165(17) -0.034(13) 0.023(12) -0.056(12)
C5O 0.147(14) 0.122(10) 0.146(15) -0.007(9) 0.022(11) -0.033(9)
C6O 0.153(14) 0.094(9) 0.163(16) -0.008(9) 0.048(11) -0.016(9)
C7O 0.219(18) 0.106(10) 0.176(18) -0.029(11) 0.052(13) -0.046(11)
C8O 0.153(14) 0.107(9) 0.147(15) 0.001(8) 0.028(12) 0.010(9)
C9O 0.148(14) 0.098(8) 0.137(14) 0.006(9) 0.025(12) 0.013(9)
C10O 0.117(11) 0.081(7) 0.134(13) 0.011(8) 0.027(11) -0.002(8)
C11O 0.105(10) 0.068(6) 0.152(14) 0.021(8) 0.013(10) 0.006(6)
C12O 0.107(10) 0.075(6) 0.137(14) 0.030(8) 0.008(10) 0.000(6)
C13O 0.097(8) 0.073(6) 0.166(14) 0.018(9) -0.034(10) 0.001(5)
C14O 0.094(8) 0.068(6) 0.142(14) -0.005(8) -0.017(9) 0.000(6)
C15O 0.116(9) 0.068(6) 0.123(13) -0.026(8) -0.003(10) 0.007(5)
C16O 0.102(8) 0.064(6) 0.134(13) -0.006(8) -0.004(9) 0.000(5)
C17O 0.115(9) 0.077(7) 0.246(19) 0.024(11) -0.048(12) 0.001(7)
C18O 0.108(10) 0.072(6) 0.251(19) 0.023(11) -0.051(12) 0.003(6)
C19O 0.109(9) 0.083(8) 0.204(18) -0.055(10) -0.055(11) 0.005(7)
N1Z 0.103(17) 0.086(13) 0.119(18) 0.025(12) 0.002(13) -0.019(13)
N2Z 0.055(10) 0.066(9) 0.067(14) 0.012(9) -0.005(9) -0.006(7)
N3Z 0.11(3) 0.063(9) 0.111(19) 0.014(10) 0.029(19) 0.001(12)
N4Z 0.119(18) 0.078(12) 0.106(12) 0.014(11) 0.036(15) -0.025(13)
O1Z 0.172(16) 0.192(17) 0.149(15) 0.005(13) -0.038(12) -0.051(13)
O2Z 0.183(14) 0.106(9) 0.106(12) 0.027(9) -0.016(11) -0.057(10)
C1Z 0.103(15) 0.087(13) 0.124(16) 0.023(12) -0.007(12) -0.022(10)
C2Z 0.116(13) 0.061(11) 0.122(13) -0.002(10) -0.006(10) -0.021(9)
C3Z 0.151(16) 0.067(14) 0.136(14) 0.013(11) -0.021(12) -0.048(12)
C4Z 0.156(15) 0.093(17) 0.134(14) 0.011(13) -0.023(12) -0.050(12)
C5Z 0.154(13) 0.087(12) 0.139(13) 0.012(10) -0.017(10) -0.045(10)
C6Z 0.131(15) 0.092(15) 0.136(14) 0.014(11) -0.007(11) -0.033(12)
C7Z 0.111(13) 0.081(13) 0.129(15) 0.006(12) 0.003(11) -0.024(11)
C8Z 0.229(18) 0.206(18) 0.175(17) -0.008(14) -0.057(14) -0.031(15)
C9Z 0.22(2) 0.19(2) 0.165(19) -0.001(17) -0.031(13) -0.043(18)
C10Z 0.21(2) 0.165(14) 0.170(18) -0.003(16) -0.020(16) -0.071(15)
C11Z 0.189(19) 0.156(13) 0.16(2) 0.017(16) 0.003(17) -0.091(13)
C12Z 0.169(18) 0.108(10) 0.129(19) 0.043(13) -0.027(17) -0.055(12)
C13Z 0.143(17) 0.086(10) 0.112(12) 0.018(9) 0.000(13) -0.043(12)
C14Z 0.137(18) 0.085(10) 0.103(13) 0.010(9) 0.014(13) -0.064(12)
C15Z 0.087(15) 0.084(10) 0.112(12) 0.018(9) 0.047(12) -0.026(11)
C16Z 0.109(14) 0.072(8) 0.103(11) 0.014(9) 0.024(11) -0.001(10)
C17Z 0.123(14) 0.069(9) 0.113(12) 0.019(9) 0.004(12) 0.015(12)
C18Z 0.140(15) 0.078(10) 0.109(12) 0.024(9) -0.010(13) -0.017(11)
C19Z 0.081(14) 0.064(8) 0.105(11) 0.016(9) 0.026(13) -0.003(10)
N1K 0.117(19) 0.114(17) 0.13(2) 0.015(17) -0.017(15) -0.046(14)
N2K 0.093(15) 0.038(9) 0.14(2) 0.020(11) -0.029(14) -0.014(9)
N3K 0.101(19) 0.118(15) 0.122(19) 0.013(15) -0.015(18) -0.026(16)
N4K 0.10(2) 0.11(2) 0.108(16) 0.019(15) 0.018(18) 0.00(3)
O1K 0.176(17) 0.123(14) 0.159(17) 0.029(13) -0.063(13) -0.045(13)
O2K 0.182(15) 0.106(10) 0.151(17) 0.022(11) -0.016(13) -0.029(11)
C1K 0.116(14) 0.074(12) 0.131(16) 0.021(11) -0.016(11) -0.038(11)
C2K 0.124(12) 0.045(11) 0.117(14) 0.001(10) -0.012(10) -0.029(11)
C3K 0.134(13) 0.070(13) 0.118(14) 0.008(10) -0.017(10) -0.040(11)
C4K 0.158(13) 0.039(13) 0.132(15) -0.001(11) -0.046(12) -0.057(12)
C5K 0.159(13) 0.098(14) 0.129(14) 0.003(11) -0.051(11) -0.059(12)
C6K 0.148(15) 0.110(17) 0.143(17) 0.021(14) -0.042(13) -0.040(15)
C7K 0.130(13) 0.106(16) 0.125(16) 0.013(13) -0.025(12) -0.033(14)
C8K 0.20(2) 0.162(18) 0.19(2) 0.002(18) -0.108(16) -0.019(17)
C9K 0.218(19) 0.187(17) 0.18(2) -0.022(17) -0.045(17) -0.045(16)
C10K 0.23(2) 0.189(15) 0.17(2) 0.004(18) -0.008(18) -0.060(17)
C11K 0.20(2) 0.184(17) 0.19(2) -0.02(2) 0.022(19) -0.060(15)
C12K 0.205(19) 0.152(15) 0.160(19) 0.035(14) -0.007(15) -0.048(15)
C13K 0.154(16) 0.096(10) 0.127(14) 0.009(9) -0.006(15) -0.028(12)
C14K 0.144(18) 0.100(11) 0.120(14) 0.015(10) 0.003(15) -0.033(13)
C15K 0.125(17) 0.096(10) 0.118(12) 0.014(10) 0.021(14) -0.040(13)
C16K 0.108(15) 0.101(9) 0.117(13) 0.019(9) 0.018(13) -0.003(12)
C17K 0.133(17) 0.103(11) 0.121(13) 0.015(10) -0.002(15) 0.003(15)
C18K 0.157(19) 0.100(12) 0.124(14) 0.008(11) -0.009(16) -0.006(15)
C19K 0.087(15) 0.097(10) 0.111(14) 0.017(10) 0.021(13) 0.004(12)
S9 0.124(4) 0.082(3) 0.150(5) 0.006(3) 0.016(4) 0.010(3)
S10 0.119(3) 0.061(2) 0.149(5) 0.005(3) -0.049(3) 0.007(2)
S11 0.101(3) 0.0476(16) 0.103(3) 0.0082(19) -0.021(2) 0.0013(16)
S12 0.087(2) 0.0561(18) 0.109(4) -0.002(2) -0.018(2) -0.0046(17)
S13 0.095(3) 0.086(2) 0.125(4) 0.019(3) -0.013(3) 0.015(2)
S14 0.211(6) 0.055(2) 0.143(6) 0.001(3) 0.012(5) 0.001(3)
S15 0.132(4) 0.062(2) 0.156(5) 0.000(3) -0.043(4) -0.026(2)
S16 0.099(3) 0.0625(19) 0.117(4) -0.001(2) 0.003(3) -0.0113(19)
O33 0.167(11) 0.159(10) 0.178(14) 0.073(10) 0.078(10) 0.086(9)
O34 0.161(11) 0.113(8) 0.155(13) 0.010(8) 0.051(9) 0.011(8)
O35 0.145(11) 0.163(11) 0.186(15) -0.076(11) 0.031(10) -0.018(9)
O36 0.082(6) 0.070(5) 0.119(10) 0.004(6) -0.009(6) 0.002(5)
O37 0.113(9) 0.084(7) 0.261(17) -0.009(8) -0.042(10) 0.019(6)
O38 0.36(2) 0.137(11) 0.27(2) 0.100(13) 0.171(18) 0.161(13)
O39 0.205(13) 0.072(6) 0.257(19) -0.027(9) -0.127(14) 0.032(8)
O40 0.111(7) 0.059(5) 0.089(8) -0.003(5) -0.020(6) -0.009(5)
O42 0.098(6) 0.047(4) 0.119(9) -0.013(5) -0.001(6) 0.015(4)
O43 0.072(6) 0.061(5) 0.131(9) -0.001(5) -0.023(6) -0.004(4)
O44 0.113(7) 0.052(4) 0.109(9) -0.001(5) -0.031(6) 0.002(5)
O45 0.095(6) 0.066(5) 0.082(7) 0.008(5) -0.009(6) -0.005(5)
O46 0.095(7) 0.080(5) 0.100(8) -0.019(6) -0.028(6) -0.014(5)
O47 0.089(6) 0.069(5) 0.118(9) -0.013(5) -0.022(6) 0.011(5)
O48 0.095(6) 0.062(5) 0.092(8) 0.000(5) -0.027(6) 0.005(4)
O49 0.170(12) 0.119(9) 0.261(18) 0.027(10) -0.131(13) -0.010(9)
O50 0.124(9) 0.160(10) 0.208(16) 0.116(11) -0.010(10) 0.006(8)
O51 0.162(12) 0.241(15) 0.119(12) 0.029(11) 0.014(10) 0.108(12)
O52 0.102(7) 0.052(4) 0.098(8) -0.003(5) -0.019(6) -0.003(4)
O53 0.21(2) 0.076(9) 0.17(2) 0.041(11) 0.112(18) 0.009(11)
O54 0.20(3) 0.048(11) 0.14(2) -0.013(11) 0.003(15) 0.032(13)
O55 0.36(4) 0.062(9) 0.16(2) -0.011(12) -0.18(2) 0.028(15)
O56 0.135(9) 0.053(5) 0.108(10) -0.003(5) -0.024(7) -0.005(5)
O57 0.188(12) 0.056(5) 0.221(15) 0.005(7) -0.113(11) -0.014(6)
O58 0.178(12) 0.083(7) 0.172(14) -0.035(8) -0.035(11) -0.020(7)
O59 0.122(9) 0.122(8) 0.139(12) 0.034(8) 0.007(8) -0.023(7)
O60 0.108(7) 0.065(5) 0.108(9) -0.012(5) -0.026(6) -0.008(5)
O61 0.109(8) 0.111(7) 0.145(12) 0.048(8) -0.001(8) -0.018(6)
O62 0.117(8) 0.080(6) 0.119(10) -0.029(6) 0.017(7) -0.033(5)
O63 0.123(8) 0.085(6) 0.108(9) -0.005(6) 0.011(7) 0.002(6)
O64 0.100(7) 0.073(5) 0.096(8) 0.006(5) -0.019(6) -0.013(5)
C57 0.084(10) 0.075(8) 0.093(12) -0.002(8) -0.026(9) -0.009(8)
C58 0.062(8) 0.066(8) 0.109(13) 0.002(8) -0.004(8) -0.002(6)
C59 0.090(10) 0.063(8) 0.107(14) 0.004(8) 0.013(9) 0.024(7)
C60 0.101(11) 0.068(8) 0.097(13) 0.017(9) -0.036(10) -0.022(8)
C61 0.098(11) 0.059(8) 0.102(14) 0.002(8) -0.030(10) -0.004(8)
C62 0.088(10) 0.070(8) 0.097(13) 0.020(8) -0.019(9) -0.017(8)
C63 0.101(11) 0.063(7) 0.102(13) 0.010(8) -0.029(10) -0.006(7)
C64 0.110(11) 0.064(8) 0.102(13) -0.022(8) -0.040(10) 0.001(8)
C65 0.115(12) 0.060(8) 0.131(16) 0.017(9) -0.037(11) -0.001(8)
C66 0.075(9) 0.040(6) 0.160(17) -0.004(8) -0.023(10) 0.000(6)
C67 0.109(11) 0.054(7) 0.118(14) -0.006(8) -0.042(10) 0.009(7)
C68 0.071(9) 0.063(8) 0.133(15) 0.021(9) -0.037(9) -0.011(6)
C69 0.108(11) 0.052(7) 0.108(14) -0.002(8) -0.023(10) 0.006(7)
C70 0.125(12) 0.048(6) 0.084(12) 0.008(7) -0.022(10) 0.002(7)
C71 0.091(10) 0.049(7) 0.103(12) 0.000(7) -0.041(9) -0.012(7)
C72 0.073(9) 0.061(7) 0.108(12) -0.011(8) -0.043(8) -0.003(6)
C73 0.100(10) 0.037(6) 0.083(11) 0.008(6) -0.031(8) -0.015(6)
C74 0.143(13) 0.042(6) 0.070(10) 0.002(6) -0.009(9) 0.004(7)
C75 0.086(9) 0.063(7) 0.087(11) -0.011(7) -0.034(8) -0.010(7)
C77 0.120(11) 0.037(6) 0.103(13) 0.011(7) -0.028(10) 0.003(7)
C76 0.126(12) 0.026(5) 0.109(13) -0.004(6) -0.055(10) -0.006(7)
C78 0.108(11) 0.042(6) 0.108(13) -0.012(7) -0.035(10) -0.005(7)
C79 0.096(10) 0.048(6) 0.091(12) -0.002(7) -0.019(9) 0.006(6)
C80 0.091(9) 0.045(6) 0.078(11) -0.009(7) -0.030(8) -0.012(6)
C81 0.097(10) 0.046(6) 0.086(11) -0.012(7) -0.013(9) 0.009(6)
C82 0.094(10) 0.043(6) 0.103(13) -0.021(7) -0.019(9) 0.002(6)
C83 0.090(10) 0.070(8) 0.091(12) -0.016(8) -0.027(9) -0.020(7)
C84 0.097(10) 0.055(7) 0.093(12) -0.018(7) -0.001(9) -0.001(7)
C85 0.098(10) 0.058(7) 0.092(12) 0.020(8) -0.025(9) -0.008(7)
C86 0.120(12) 0.057(7) 0.093(12) 0.013(8) -0.025(10) -0.009(8)
C87 0.079(9) 0.085(9) 0.075(11) 0.024(8) -0.019(8) -0.011(7)
C88 0.109(11) 0.063(7) 0.081(11) 0.016(8) 0.004(9) 0.003(8)
C89 0.106(11) 0.056(7) 0.080(11) 0.003(7) 0.006(9) 0.009(7)
C90 0.090(10) 0.069(8) 0.088(12) 0.018(8) -0.008(9) 0.012(7)
C91 0.119(12) 0.072(8) 0.078(11) -0.014(8) -0.016(9) -0.009(8)
C92 0.139(14) 0.054(8) 0.097(14) -0.001(8) -0.011(11) 0.012(9)
C93 0.170(17) 0.069(9) 0.097(14) -0.022(9) 0.000(12) 0.029(10)
C94 0.136(15) 0.099(12) 0.107(15) -0.009(11) -0.024(13) -0.035(11)
C95 0.155(16) 0.055(8) 0.103(15) -0.002(9) -0.005(13) -0.023(10)
C96 0.134(14) 0.053(8) 0.100(13) -0.008(8) -0.032(11) 0.013(9)
C97 0.179(18) 0.044(7) 0.092(13) 0.009(8) -0.033(13) -0.020(10)
C98 0.146(15) 0.052(7) 0.102(14) -0.005(8) -0.019(12) -0.013(9)
C99 0.109(12) 0.068(9) 0.145(19) -0.019(10) -0.001(12) -0.019(8)
C100 0.111(12) 0.069(8) 0.102(14) 0.015(9) 0.011(10) -0.017(8)
C101 0.081(9) 0.056(7) 0.145(16) -0.018(9) -0.033(10) -0.018(7)
C102 0.097(10) 0.053(7) 0.127(15) 0.000(9) -0.023(10) -0.005(7)
C103 0.095(10) 0.052(7) 0.110(13) 0.008(8) -0.040(10) -0.017(7)
C104 0.088(10) 0.052(7) 0.134(17) -0.003(9) -0.001(10) -0.012(7)
C105 0.102(11) 0.074(8) 0.078(11) -0.013(8) -0.020(9) 0.014(8)
C106 0.093(11) 0.058(8) 0.093(13) -0.002(8) -0.018(9) -0.004(7)
C107 0.122(13) 0.056(8) 0.106(14) -0.015(8) -0.041(11) -0.011(9)
C108 0.094(10) 0.072(8) 0.085(12) -0.014(8) -0.013(9) -0.031(8)
C109 0.118(12) 0.043(6) 0.096(13) -0.003(7) -0.024(10) -0.012(7)
C110 0.081(10) 0.071(8) 0.073(11) 0.011(7) -0.025(8) -0.012(7)
C111 0.104(12) 0.072(9) 0.070(11) -0.025(8) -0.023(9) -0.029(8)
C112 0.113(11) 0.042(6) 0.103(13) 0.008(7) -0.010(9) -0.006(7)
S1 0.092(3) 0.115(3) 0.118(4) 0.010(3) -0.033(3) -0.008(3)
S3 0.156(16) 0.060(8) 0.122(18) 0.007(10) -0.004(12) 0.021(10)
O9 0.14(2) 0.13(2) 0.14(2) 0.01(2) 0.02(2) 0.051(19)
O10 0.16(3) 0.08(3) 0.17(3) 0.01(2) -0.05(3) 0.07(2)
S3A 0.184(13) 0.074(5) 0.138(13) 0.016(8) -0.024(10) 0.003(7)
O9A 0.26(3) 0.113(16) 0.127(15) 0.067(14) 0.009(16) 0.053(18)
O10A 0.142(17) 0.098(12) 0.30(3) 0.045(15) -0.018(15) 0.020(11)
O11A 0.21(2) 0.045(10) 0.138(15) 0.010(11) -0.032(16) -0.001(11)
S4 0.178(6) 0.082(3) 0.154(6) -0.008(4) -0.010(5) -0.049(3)
S5 0.140(5) 0.108(4) 0.148(6) -0.002(4) 0.015(4) -0.037(4)
S6 0.108(3) 0.070(2) 0.144(5) 0.017(3) 0.031(3) 0.007(2)
S7 0.089(2) 0.0483(16) 0.107(3) 0.0059(19) -0.021(2) -0.0012(16)
S8 0.103(3) 0.0476(16) 0.104(3) 0.0019(19) -0.024(2) -0.0020(16)
O1 0.125(8) 0.077(6) 0.108(9) 0.002(6) -0.037(7) 0.003(6)
O2 0.133(10) 0.283(17) 0.111(11) 0.052(11) -0.046(9) -0.092(11)
O3 0.132(9) 0.119(8) 0.158(12) -0.021(8) -0.058(8) 0.062(7)
O4 0.087(6) 0.058(4) 0.104(8) -0.007(5) -0.022(6) -0.011(4)
S2 0.099(3) 0.078(2) 0.135(5) 0.021(3) -0.014(3) 0.007(2)
O5 0.114(16) 0.107(12) 0.15(2) -0.023(12) -0.051(15) 0.014(10)
O6 0.128(19) 0.15(2) 0.124(16) -0.004(14) 0.040(13) 0.077(17)
O7 0.100(15) 0.111(14) 0.15(2) 0.038(16) 0.033(14) 0.035(10)
O5A 0.116(18) 0.097(15) 0.14(3) 0.057(17) 0.007(16) 0.044(13)
O6A 0.16(3) 0.100(18) 0.13(2) 0.019(18) 0.00(2) 0.024(15)
O7A 0.12(2) 0.10(2) 0.13(2) 0.015(15) 0.011(16) 0.007(18)
O8 0.109(7) 0.060(5) 0.097(8) 0.013(5) -0.022(6) 0.002(5)
O12 0.132(8) 0.054(5) 0.116(9) -0.001(5) -0.015(7) -0.009(5)
O13 0.33(2) 0.071(8) 0.37(3) -0.003(12) -0.06(2) -0.053(12)
O14 0.34(2) 0.152(12) 0.164(17) -0.020(12) -0.034(17) -0.108(14)
O15 0.43(3) 0.26(2) 0.21(2) -0.152(15) 0.21(2) -0.27(2)
O16 0.141(8) 0.048(4) 0.094(8) 0.006(5) -0.017(7) -0.020(5)
O17 0.20(2) 0.22(2) 0.067(13) 0.034(14) -0.029(14) -0.104(17)
O18 0.094(13) 0.089(11) 0.156(18) -0.033(11) -0.003(13) -0.023(11)
O19 0.121(13) 0.071(8) 0.16(2) -0.040(11) 0.053(13) -0.002(10)
O20 0.103(8) 0.057(5) 0.113(9) -0.009(6) -0.005(7) -0.003(5)
O21 0.096(14) 0.095(13) 0.15(2) 0.035(14) -0.019(14) 0.022(11)
O22 0.061(13) 0.082(17) 0.33(5) -0.12(3) 0.01(2) -0.005(13)
O23 0.093(15) 0.074(12) 0.15(2) 0.013(13) 0.017(14) 0.016(11)
O21A 0.069(14) 0.092(15) 0.13(2) -0.002(15) 0.021(13) 0.007(12)
O22A 0.14(3) 0.047(13) 0.29(4) 0.057(19) 0.00(3) 0.016(14)
O23A 0.101(16) 0.085(14) 0.13(2) 0.011(14) -0.033(15) 0.008(12)
O24 0.092(7) 0.051(4) 0.104(9) -0.016(5) 0.017(6) -0.008(4)
O25 0.061(5) 0.067(5) 0.151(10) 0.004(6) -0.024(6) 0.000(4)
O26 0.120(8) 0.069(5) 0.120(10) 0.027(6) 0.014(7) 0.033(5)
O27 0.102(7) 0.043(4) 0.131(10) 0.005(5) -0.040(6) 0.005(4)
O28 0.092(6) 0.049(4) 0.092(7) 0.007(4) -0.015(5) 0.006(4)
O29 0.120(7) 0.057(5) 0.102(8) 0.013(5) -0.030(6) 0.006(5)
O30 0.110(7) 0.046(4) 0.106(9) -0.007(5) -0.024(6) 0.014(4)
O31 0.084(6) 0.070(5) 0.114(9) 0.004(5) -0.009(6) -0.009(5)
O32 0.088(6) 0.048(4) 0.119(9) -0.016(5) -0.014(6) 0.014(4)
C1 0.087(9) 0.058(7) 0.060(9) 0.000(7) -0.010(7) 0.016(6)
C2 0.097(10) 0.055(7) 0.100(13) 0.021(8) -0.016(9) 0.017(7)
C3 0.085(9) 0.076(8) 0.085(12) -0.013(8) -0.012(9) -0.005(7)
C4 0.100(11) 0.093(10) 0.066(11) 0.000(8) -0.018(9) 0.011(9)
C5 0.096(10) 0.050(7) 0.106(13) 0.003(8) 0.024(9) 0.012(7)
C6 0.071(8) 0.059(7) 0.089(12) -0.015(8) 0.016(8) 0.002(6)
C7 0.118(12) 0.067(8) 0.080(12) 0.015(8) -0.013(9) 0.012(8)
C8 0.100(11) 0.074(8) 0.073(11) 0.012(8) -0.013(9) 0.004(8)
C9 0.080(9) 0.064(8) 0.126(15) 0.026(9) -0.021(9) 0.005(7)
C10 0.085(10) 0.058(8) 0.139(16) 0.023(9) -0.024(10) 0.019(7)
C11 0.140(14) 0.056(7) 0.088(13) -0.004(8) 0.001(11) -0.004(9)
C12 0.098(11) 0.076(9) 0.113(15) 0.041(10) 0.024(10) 0.015(8)
C13 0.096(11) 0.066(8) 0.095(13) 0.034(9) -0.019(9) 0.010(8)
C14 0.116(12) 0.084(9) 0.105(14) -0.010(10) -0.026(11) -0.002(9)
C15 0.134(14) 0.070(9) 0.100(14) -0.022(9) -0.016(12) -0.019(10)
C16 0.20(2) 0.066(9) 0.112(16) 0.002(10) -0.026(14) 0.021(11)
C17 0.21(2) 0.073(11) 0.131(18) 0.004(11) -0.079(18) -0.002(14)
C18 0.20(2) 0.080(11) 0.138(18) 0.034(11) -0.081(18) -0.029(13)
C19 0.173(17) 0.042(7) 0.123(15) 0.003(8) -0.061(14) -0.038(9)
C20 0.138(15) 0.086(11) 0.090(14) 0.009(9) -0.010(12) -0.006(11)
C21 0.179(18) 0.093(11) 0.116(16) 0.038(11) -0.049(15) -0.074(12)
C22 0.126(12) 0.051(7) 0.087(12) -0.024(8) -0.017(10) -0.009(7)
C23 0.116(12) 0.093(10) 0.093(13) 0.029(10) 0.000(10) -0.032(9)
C24 0.129(13) 0.060(8) 0.115(15) 0.004(9) 0.001(11) -0.040(8)
C25 0.128(13) 0.090(10) 0.064(11) -0.010(9) -0.011(9) -0.015(9)
C26 0.089(10) 0.085(9) 0.098(13) 0.001(9) -0.020(9) -0.019(8)
C27 0.111(12) 0.067(9) 0.133(17) 0.000(10) -0.008(11) -0.013(8)
C28 0.116(12) 0.070(8) 0.084(12) -0.005(8) -0.005(10) -0.015(8)
C29 0.096(11) 0.057(8) 0.089(12) -0.005(8) 0.010(9) -0.011(8)
C30 0.161(17) 0.061(8) 0.103(15) -0.009(9) 0.005(13) -0.046(11)
C31 0.103(12) 0.087(10) 0.118(16) -0.027(10) 0.061(11) -0.040(9)
C32 0.080(11) 0.083(10) 0.159(19) 0.002(11) -0.005(11) 0.008(8)
C33 0.078(10) 0.082(9) 0.082(12) -0.015(8) 0.017(9) -0.033(8)
C34 0.101(12) 0.082(10) 0.067(11) -0.024(9) 0.005(9) -0.029(9)
C35 0.085(9) 0.064(7) 0.100(12) -0.011(8) -0.024(9) -0.008(7)
C36 0.093(11) 0.047(7) 0.141(16) -0.004(8) -0.044(11) -0.026(7)
C37 0.114(12) 0.047(7) 0.129(16) 0.011(8) -0.013(11) -0.012(8)
C38 0.075(9) 0.062(8) 0.122(14) 0.001(8) 0.015(9) 0.003(7)
C39 0.114(12) 0.050(7) 0.079(11) 0.005(7) -0.028(9) 0.000(8)
C40 0.070(8) 0.049(7) 0.120(14) -0.005(8) -0.008(9) 0.002(6)
C41 0.113(12) 0.064(8) 0.085(12) -0.006(8) -0.018(10) -0.032(8)
C42 0.092(9) 0.051(6) 0.090(11) -0.003(7) -0.008(8) -0.013(6)
C43 0.111(11) 0.035(6) 0.095(12) -0.010(7) -0.005(9) -0.009(6)
C44 0.067(8) 0.049(6) 0.086(11) 0.002(7) -0.006(7) 0.000(5)
C45 0.091(9) 0.039(6) 0.088(11) -0.008(7) -0.005(8) 0.000(6)
C46 0.101(10) 0.046(7) 0.122(14) -0.014(8) -0.021(10) 0.000(7)
C47 0.061(7) 0.048(6) 0.107(12) 0.000(7) 0.004(8) -0.001(6)
C48 0.069(8) 0.049(7) 0.097(12) 0.006(7) -0.002(8) -0.013(6)
C49 0.097(11) 0.049(6) 0.126(15) 0.015(8) -0.036(10) 0.002(7)
C50 0.087(9) 0.044(6) 0.092(12) 0.002(7) -0.023(8) 0.015(6)
C51 0.106(11) 0.074(8) 0.080(11) 0.009(8) 0.005(9) 0.042(8)
C52 0.093(9) 0.031(5) 0.085(11) 0.009(6) -0.012(8) 0.012(6)
C53 0.067(8) 0.066(7) 0.071(10) 0.001(7) -0.018(7) 0.011(6)
C54 0.098(10) 0.058(7) 0.076(11) -0.002(7) -0.014(9) 0.005(7)
C55 0.113(11) 0.045(6) 0.086(11) -0.003(7) -0.031(9) -0.003(7)
C56 0.088(9) 0.054(6) 0.082(11) 0.004(7) 0.001(8) 0.004(6)

loop_
_atom_type_symbol
_atom_type_description
_atom_type_scat_dispersion_real
_atom_type_scat_dispersion_imag
_atom_type_scat_source
C C 0.0181 0.0091 'International Tables Vol C Tables 4.2.6.8 and 6.1.1.4'
H H 0.0000 0.0000 'International Tables Vol C Tables 4.2.6.8 and 6.1.1.4'
N N 0.0311 0.0180 'International Tables Vol C Tables 4.2.6.8 and 6.1.1.4'
O O 0.0492 0.0322 'International Tables Vol C Tables 4.2.6.8 and 6.1.1.4'
S S 0.3331 0.5567 'International Tables Vol C Tables 4.2.6.8 and 6.1.1.4'

loop_
_geom_angle_atom_site_label_1
_geom_angle_atom_site_label_2
_geom_angle_atom_site_label_3
_geom_angle
_geom_angle_site_symmetry_1
_geom_angle_site_symmetry_3
_geom_angle_publ_flag
C3I C2I O1I 111.3(13) . . ?
C3I C2I C1I 114.0(15) . . ?
O1I C2I C1I 111.3(12) . . ?
C3F C2F O1F 114.0(18) . . ?
C3F C2F C1F 121(2) . . ?
O1F C2F C1F 113(2) . . ?
C3E C2E O1E 108(3) . . ?
C3E C2E C1E 113(2) . . ?
O1E C2E C1E 108(2) . . ?
C5N O1N C8N 117.9(8) . . ?
C13N O2N C12N 117.5(8) . . ?
N2N C1N N1N 118.3(11) . . ?
N2N C1N C2N 121.1(11) . . ?
N1N C1N C2N 120.3(11) . . ?
C3N C2N C7N 116.6(10) . . ?
C3N C2N C1N 121.4(10) . . ?
C7N C2N C1N 122.0(10) . . ?
C4N C3N C2N 122.2(11) . . ?
C5N C4N C3N 117.4(11) . . ?
C4N C5N C6N 123.4(10) . . ?
C4N C5N O1N 113.1(10) . . ?
C6N C5N O1N 123.2(10) . . ?
C7N C6N C5N 117.1(11) . . ?
C6N C7N C2N 123.0(11) . . ?
O1N C8N C9N 109.2(10) . . ?
C8N C9N C10N 115.8(11) . . ?
C9N C10N C11N 113.8(11) . . ?
C12N C11N C10N 110.3(9) . . ?
O2N C12N C11N 108.7(9) . . ?
O2N C13N C18N 123.3(9) . . ?
O2N C13N C14N 116.2(10) . . ?
C18N C13N C14N 120.5(10) . . ?
C13N C14N C15N 120.3(11) . . ?
C14N C15N C16N 119.4(10) . . ?
C17N C16N C15N 116.8(9) . . ?
C17N C16N C19N 120.5(10) . . ?
C15N C16N C19N 122.5(10) . . ?
C18N C17N C16N 123.3(11) . . ?
C17N C18N C13N 119.4(10) . . ?
N4N C19N N3N 120.6(11) . . ?
N4N C19N C16N 120.0(11) . . ?
N3N C19N C16N 119.2(11) . . ?
C5P O1P C8P 116.4(9) . . ?
C13P O2P C12P 113.4(10) . . ?
N2P C1P N1P 118.0(11) . . ?
N2P C1P C2P 120.5(12) . . ?
N1P C1P C2P 121.4(11) . . ?
C7P C2P C3P 116.5(11) . . ?
C7P C2P C1P 121.1(11) . . ?
C3P C2P C1P 122.4(11) . . ?
C4P C3P C2P 122.4(11) . . ?
C5P C4P C3P 117.7(12) . . ?
O1P C5P C4P 115.0(10) . . ?
O1P C5P C6P 122.8(10) . . ?
C4P C5P C6P 122.0(11) . . ?
C7P C6P C5P 116.6(11) . . ?
C2P C7P C6P 124.5(11) . . ?
O1P C8P C9P 106.9(9) . . ?
C8P C9P C10P 107.6(10) . . ?
C11P C10P C9P 113.4(12) . . ?
C10P C11P C12P 114.5(13) . . ?
O2P C12P C11P 105.1(10) . . ?
O2P C13P C18P 129.3(14) . . ?
O2P C13P C14P 112.6(14) . . ?
C18P C13P C14P 118.0(13) . . ?
C15P C14P C13P 118.4(14) . . ?
C14P C15P C16P 119.4(15) . . ?
C17P C16P C15P 119.7(14) . . ?
C17P C16P C19P 123.4(18) . . ?
C15P C16P C19P 116.9(16) . . ?
C16P C17P C18P 121.2(16) . . ?
C13P C18P C17P 122.9(16) . . ?
N4P C19P N3P 120.7(16) . . ?
N4P C19P C16P 117.5(19) . . ?
N3P C19P C16P 121.7(19) . . ?
C5X O1X C8X 115.9(13) . . ?
C13X O2X C12X 115.9(14) . . ?
N2X C1X N1X 117.1(13) . . ?
N2X C1X C2X 123.0(13) . . ?
N1X C1X C2X 120.0(13) . . ?
C3X C2X C7X 115.1(14) . . ?
C3X C2X C1X 125.5(14) . . ?
C7X C2X C1X 118.8(14) . . ?
C2X C3X C4X 122.8(15) . . ?
C5X C4X C3X 119.3(16) . . ?
C6X C5X C4X 121.6(18) . . ?
C6X C5X O1X 113.2(16) . . ?
C4X C5X O1X 125.1(15) . . ?
C7X C6X C5X 117.8(18) . . ?
C6X C7X C2X 123.0(16) . . ?
O1X C8X C9X 102.6(14) . . ?
C8X C9X C10X 108.5(17) . . ?
C11X C10X C9X 114.0(17) . . ?
C12X C11X C10X 115.8(15) . . ?
O2X C12X C11X 112.9(14) . . ?
C14X C13X O2X 125.0(16) . . ?
C14X C13X C18X 122.7(19) . . ?
O2X C13X C18X 112.1(18) . . ?
C15X C14X C13X 118.2(18) . . ?
C14X C15X C16X 122.0(19) . . ?
C17X C16X C15X 117.0(17) . . ?
C17X C16X C19X 121.0(16) . . ?
C15X C16X C19X 122.0(19) . . ?
C18X C17X C16X 122.7(18) . . ?
C17X C18X C13X 117(2) . . ?
N4X C19X C16X 121.2(19) . . ?
N4X C19X N3X 120.0(17) . . ?
C16X C19X N3X 118.8(15) . . ?
C5Y O1Y C8Y 118.6(12) . . ?
C13Y O2Y C12Y 116(2) . . ?
N2Y C1Y N1Y 120.1(14) . . ?
N2Y C1Y C2Y 120.4(13) . . ?
N1Y C1Y C2Y 119.4(12) . . ?
C7Y C2Y C3Y 120.4(15) . . ?
C7Y C2Y C1Y 120.3(15) . . ?
C3Y C2Y C1Y 119.0(14) . . ?
C2Y C3Y C4Y 119.1(14) . . ?
C5Y C4Y C3Y 120.9(15) . . ?
C4Y C5Y O1Y 127.7(15) . . ?
C4Y C5Y C6Y 117.1(16) . . ?
O1Y C5Y C6Y 115.2(14) . . ?
C7Y C6Y C5Y 121.0(15) . . ?
C2Y C7Y C6Y 121.4(15) . . ?
O1Y C8Y C9Y 106.0(13) . . ?
C8Y C9Y C1OY 109.2(18) . . ?
C11Y C1OY C9Y 117(2) . . ?
C12Y C11Y C1OY 114.5(18) . . ?
C11Y C12Y O2Y 119(3) . . ?
O2Y C13Y C18Y 125(2) . . ?
O2Y C13Y C14Y 108(2) . . ?
C18Y C13Y C14Y 126(2) . . ?
C15Y C14Y C13Y 118(2) . . ?
C14Y C15Y C16Y 118.3(19) . . ?
C17Y C16Y C15Y 118(2) . . ?
C17Y C16Y C19Y 119(2) . . ?
C15Y C16Y C19Y 123(2) . . ?
C18Y C17Y C16Y 129(2) . . ?
C17Y C18Y C13Y 110(2) . . ?
N4Y C19Y N3Y 124(3) . . ?
N4Y C19Y C16Y 121(3) . . ?
N3Y C19Y C16Y 113(3) . . ?
C5S O1S C8S 119.4(17) . . ?
C13S O2S C12S 121.5(14) . . ?
N2S C1S N1S 121.4(18) . . ?
N2S C1S C2S 120.2(16) . . ?
N1S C1S C2S 117.8(15) . . ?
C3S C2S C7S 120.2(15) . . ?
C3S C2S C1S 118.5(14) . . ?
C7S C2S C1S 121.3(15) . . ?
C2S C3S C4S 120.1(16) . . ?
C5S C4S C3S 114.9(17) . . ?
C4S C5S C6S 127.2(17) . . ?
C4S C5S O1S 114.6(18) . . ?
C6S C5S O1S 117.9(16) . . ?
C7S C6S C5S 115.1(16) . . ?
C6S C7S C2S 122.2(16) . . ?
C9S C8S O1S 110.8(18) . . ?
C8S C9S C10S 114.2(18) . . ?
C9S C10S C11S 105.8(15) . . ?
C12S C11S C10S 106.8(15) . . ?
O2S C12S C11S 109.8(15) . . ?
C18S C13S O2S 124.9(13) . . ?
C18S C13S C14S 121.4(13) . . ?
O2S C13S C14S 113.4(13) . . ?
C13S C14S C15S 118.7(14) . . ?
C16S C15S C14S 119.9(14) . . ?
C17S C16S C15S 117.3(13) . . ?
C17S C16S C19S 127.3(15) . . ?
C15S C16S C19S 115.4(14) . . ?
C18S C17S C16S 123.5(14) . . ?
C13S C18S C17S 118.9(13) . . ?
N4S C19S N3S 122.0(17) . . ?
N4S C19S C16S 118.1(17) . . ?
N3S C19S C16S 118.8(16) . . ?
C8M O1M C5M 128.2(15) . . ?
C5M O1M C8L 132.6(14) . . ?
N2M C1M N1M 120.9(12) . . ?
N2M C1M C2M 119.5(11) . . ?
N1M C1M C2M 119.6(11) . . ?
C3M C2M C7M 120.3(12) . . ?
C3M C2M C1M 120.1(12) . . ?
C7M C2M C1M 119.5(12) . . ?
C4M C3M C2M 121.4(13) . . ?
C3M C4M C5M 118.0(12) . . ?
O1M C5M C6M 121.6(14) . . ?
O1M C5M C4M 117.1(12) . . ?
C6M C5M C4M 121.3(12) . . ?
C5M C6M C7M 120.1(13) . . ?
C2M C7M C6M 118.6(12) . . ?
O1M C8M C9M 111(2) . . ?
C8M C9M C10M 115.6(18) . . ?
C9M C10M C11M 113.2(18) . . ?
C12M C11M C10M 108.8(17) . . ?
C11M C12M O2M 117(2) . . ?
C13M O2M C12M 117(2) . . ?
O1M C8L C9L 108(2) . . ?
C8L C9L C10L 115.3(19) . . ?
C11L C10L C9L 115(2) . . ?
C12L C11L C10L 116(3) . . ?
O2L C12L C11L 103(3) . . ?
C12L O2L C13M 110(3) . . ?
C14M C13M O2M 110(2) . . ?
C14M C13M C18M 120.6(16) . . ?
O2M C13M C18M 129(2) . . ?
C14M C13M O2L 136(2) . . ?
C18M C13M O2L 102.2(19) . . ?
C13M C14M C15M 120.1(18) . . ?
C16M C15M C14M 120.9(18) . . ?
C15M C16M C17M 120.6(16) . . ?
C15M C16M C19M 123(2) . . ?
C17M C16M C19M 115.9(19) . . ?
C18M C17M C16M 119.6(18) . . ?
C17M C18M C13M 117.8(17) . . ?
N3M C19M N4M 123(2) . . ?
N3M C19M C16M 120(2) . . ?
N4M C19M C16M 117(2) . . ?
C5O O1O C8O 118.9(15) . . ?
C13O O2O C12O 116.5(11) . . ?
N2O C1O N1O 141(2) . . ?
N2O C1O C2O 103(3) . . ?
N1O C1O C2O 114(3) . . ?
C3O C2O C7O 114(2) . . ?
C3O C2O C1O 129(3) . . ?
C7O C2O C1O 117(3) . . ?
C2O C3O C4O 124(2) . . ?
C5O C4O C3O 113(2) . . ?
C6O C5O O1O 114.8(19) . . ?
C6O C5O C4O 126(2) . . ?
O1O C5O C4O 119(2) . . ?
C7O C6O C5O 117(2) . . ?
C6O C7O C2O 126(2) . . ?
O1O C8O C9O 106.2(15) . . ?
C8O C9O C10O 110.8(16) . . ?
C9O C10O C11O 114.0(14) . . ?
C12O C11O C10O 107.9(12) . . ?
C11O C12O O2O 104.7(11) . . ?
C18O C13O O2O 117.2(14) . . ?
C18O C13O C14O 119.0(14) . . ?
O2O C13O C14O 123.5(13) . . ?
C13O C14O C15O 119.5(13) . . ?
C16O C15O C14O 117.1(14) . . ?
C15O C16O C17O 122.9(14) . . ?
C15O C16O C19O 117.0(14) . . ?
C17O C16O C19O 120.1(13) . . ?
C16O C17O C18O 118.6(15) . . ?
C13O C18O C17O 122.4(16) . . ?
N3O C19O N4O 115.8(15) . . ?
N3O C19O C16O 119.0(14) . . ?
N4O C19O C16O 125.1(13) . . ?
C5Z O1Z C8Z 127(2) . . ?
C13Z O2Z C12Z 122(2) . . ?
N2Z C1Z N1Z 121.2(18) . . ?
N2Z C1Z C2Z 122.4(16) . . ?
N1Z C1Z C2Z 116.3(16) . . ?
C3Z C2Z C7Z 118.8(16) . . ?
C3Z C2Z C1Z 121.0(16) . . ?
C7Z C2Z C1Z 119.8(17) . . ?
C2Z C3Z C4Z 121.7(18) . . ?
C3Z C4Z C5Z 115.9(19) . . ?
C6Z C5Z C4Z 122.2(19) . . ?
C6Z C5Z O1Z 116.7(18) . . ?
C4Z C5Z O1Z 117(2) . . ?
C7Z C6Z C5Z 119(2) . . ?
C6Z C7Z C2Z 120(2) . . ?
O1Z C8Z C9Z 103(2) . . ?
C8Z C9Z C10Z 109(2) . . ?
C11Z C10Z C9Z 112(2) . . ?
C12Z C11Z C10Z 101.0(19) . . ?
O2Z C12Z C11Z 107.0(19) . . ?
C18Z C13Z O2Z 124.6(19) . . ?
C18Z C13Z C14Z 119.4(17) . . ?
O2Z C13Z C14Z 115.0(19) . . ?
C15Z C14Z C13Z 123.0(18) . . ?
C14Z C15Z C16Z 116.1(17) . . ?
C17Z C16Z C15Z 116.4(16) . . ?
C17Z C16Z C19Z 124.3(18) . . ?
C15Z C16Z C19Z 118.0(17) . . ?
C18Z C17Z C16Z 125.7(19) . . ?
C13Z C18Z C17Z 117.1(19) . . ?
N4Z C19Z N3Z 118.5(19) . . ?
N4Z C19Z C16Z 120.5(18) . . ?
N3Z C19Z C16Z 121(2) . . ?
C5K O1K C8K 123(2) . . ?
C13K O2K C12K 117(2) . . ?
N2K C1K N1K 116.5(19) . . ?
N2K C1K C2K 121.6(17) . . ?
N1K C1K C2K 121.6(18) . . ?
C3K C2K C7K 118.5(17) . . ?
C3K C2K C1K 120.6(18) . . ?
C7K C2K C1K 120.9(18) . . ?
C4K C3K C2K 121.1(19) . . ?
C3K C4K C5K 117.0(19) . . ?
C6K C5K C4K 123.4(18) . . ?
C6K C5K O1K 124.9(19) . . ?
C4K C5K O1K 111.6(19) . . ?
C7K C6K C5K 118(2) . . ?
C6K C7K C2K 122(2) . . ?
O1K C8K C9K 110(2) . . ?
C8K C9K C10K 118(2) . . ?
C11K C10K C9K 111(2) . . ?
C12K C11K C10K 102(2) . . ?
O2K C12K C11K 106(2) . . ?
C18K C13K O2K 122(2) . . ?
C18K C13K C14K 119.5(18) . . ?
O2K C13K C14K 118(2) . . ?
C13K C14K C15K 123(2) . . ?
C14K C15K C16K 116.8(19) . . ?
C17K C16K C15K 115.5(17) . . ?
C17K C16K C19K 123(2) . . ?
C15K C16K C19K 121.2(19) . . ?
C18K C17K C16K 125(2) . . ?
C13K C18K C17K 117(2) . . ?
N4K C19K N3K 120(2) . . ?
N4K C19K C16K 118(2) . . ?
N3K C19K C16K 121(2) . . ?
O34 S9 O35 112.1(9) . . ?
O34 S9 O33 110.4(8) . . ?
O35 S9 O33 113.3(8) . . ?
O34 S9 C59 107.9(7) . . ?
O35 S9 C59 107.5(8) . . ?
O33 S9 C59 105.2(8) . . ?
O37 S10 O38 111.5(11) . . ?
O37 S10 O39 112.3(10) . . ?
O38 S10 O39 110.8(10) . . ?
O37 S10 C66 108.7(6) . . ?
O38 S10 C66 106.4(8) . . ?
O39 S10 C66 106.8(7) . . ?
O42 S11 O43 113.0(6) . . ?
O42 S11 O41A 113.5(5) . . ?
O43 S11 O41A 110.4(6) . . ?
O42 S11 C73 108.5(7) . . ?
O43 S11 C73 106.6(6) . . ?
O41A S11 C73 104.3(5) . . ?
O47 S12 O46 114.0(6) . . ?
O47 S12 O45 111.0(6) . . ?
O46 S12 O45 112.6(5) . . ?
O47 S12 C80 106.7(5) . . ?
O46 S12 C80 106.7(6) . . ?
O45 S12 C80 105.1(6) . . ?
O51 S13 O50 112.7(9) . . ?
O51 S13 O49 110.2(10) . . ?
O50 S13 O49 112.6(10) . . ?
O51 S13 C87 106.6(8) . . ?
O50 S13 C87 106.3(7) . . ?
O49 S13 C87 107.9(7) . . ?
O55 S14 O54 114(2) . . ?
O53A S14 O54A 133(3) . . ?
O53A S14 O55A 111(4) . . ?
O54A S14 O55A 83(4) . . ?
O55 S14 O53 123.6(16) . . ?
O54 S14 O53 106.5(17) . . ?
O55 S14 C95 107.7(9) . . ?
O53A S14 C95 112(3) . . ?
O54 S14 C95 98.1(12) . . ?
O54A S14 C95 108(3) . . ?
O55A S14 C95 103(3) . . ?
O53 S14 C95 103.5(9) . . ?
O57 S15 O58 114.6(8) . . ?
O57 S15 O59 110.7(9) . . ?
O58 S15 O59 113.7(8) . . ?
O57 S15 C101 106.5(7) . . ?
O58 S15 C101 105.6(9) . . ?
O59 S15 C101 104.9(7) . . ?
O61 S16 O62 110.3(6) . . ?
O61 S16 O63 114.2(7) . . ?
O62 S16 O63 111.8(6) . . ?
O61 S16 C108 108.3(7) . . ?
O62 S16 C108 105.8(7) . . ?
O63 S16 C108 105.8(6) . . ?
C58 C57 C62 121.6(13) . . ?
C58 C57 C112 120.0(13) . . ?
C62 C57 C112 118.0(14) . . ?
C59 C58 C57 118.3(13) . . ?
C58 C59 C60 121.7(14) . . ?
C58 C59 S9 117.8(12) . . ?
C60 C59 S9 120.5(12) . . ?
C59 C60 C61 122.5(13) . . ?
C60 C61 C62 115.9(14) . . ?
C60 C61 C63 122.2(12) . . ?
C62 C61 C63 121.8(15) . . ?
O36 C62 C57 117.4(12) . . ?
O36 C62 C61 122.8(14) . . ?
C57 C62 C61 119.6(16) . . ?
C61 C63 C64 112.6(14) . . ?
C65 C64 C69 120.5(13) . . ?
C65 C64 C63 120.4(13) . . ?
C69 C64 C63 118.9(12) . . ?
C64 C65 C66 119.2(13) . . ?
C67 C66 C65 121.6(12) . . ?
C67 C66 S10 120.5(11) . . ?
C65 C66 S10 117.9(11) . . ?
C66 C67 C68 117.4(13) . . ?
C69 C68 C67 123.4(13) . . ?
C69 C68 C70 120.7(11) . . ?
C67 C68 C70 115.8(13) . . ?
C68 C69 C64 117.4(12) . . ?
C68 C69 O40 121.6(13) . . ?
C64 C69 O40 121.0(12) . . ?
C71 C70 C68 116.3(12) . . ?
C76 C71 C72 118.9(13) . . ?
C76 C71 C70 123.2(11) . . ?
C72 C71 C70 117.9(12) . . ?
C71 C72 C73 120.9(12) . . ?
C74 C73 C72 119.1(11) . . ?
C74 C73 S11 122.4(11) . . ?
C72 C73 S11 118.4(9) . . ?
C73 C74 C75 121.1(14) . . ?
C76 C75 C74 118.1(12) . . ?
C76 C75 C77 121.2(11) . . ?
C74 C75 C77 120.6(13) . . ?
C78 C77 C75 115.3(13) . . ?
C71 C76 C75 121.9(11) . . ?
C71 C76 O44 115.7(12) . . ?
C75 C76 O44 122.3(11) . . ?
C83 C78 C79 116.0(14) . . ?
C83 C78 C77 121.6(12) . . ?
C79 C78 C77 122.1(12) . . ?
C80 C79 C78 121.4(12) . . ?
C79 C80 C81 120.0(12) . . ?
C79 C80 S12 123.4(10) . . ?
C81 C80 S12 116.4(10) . . ?
C80 C81 C82 121.7(13) . . ?
C83 C82 C81 118.4(13) . . ?
C83 C82 C84 122.3(12) . . ?
C81 C82 C84 119.2(13) . . ?
O48 C83 C82 123.0(13) . . ?
O48 C83 C78 114.8(13) . . ?
C82 C83 C78 122.0(12) . . ?
C85 C84 C82 111.9(12) . . ?
C90 C85 C86 117.7(13) . . ?
C90 C85 C84 122.9(12) . . ?
C86 C85 C84 119.5(13) . . ?
C85 C86 C87 119.3(13) . . ?
C88 C87 C86 120.4(12) . . ?
C88 C87 S13 122.2(11) . . ?
C86 C87 S13 117.4(11) . . ?
C87 C88 C89 120.5(13) . . ?
C88 C89 C90 118.0(14) . . ?
C88 C89 C91 117.7(12) . . ?
C90 C89 C91 124.3(13) . . ?
C85 C90 C89 124.0(13) . . ?
C85 C90 O52 115.0(11) . . ?
C89 C90 O52 120.6(13) . . ?
C92 C91 C89 110.7(12) . . ?
C97 C92 C93 118.0(16) . . ?
C97 C92 C91 124.6(12) . . ?
C93 C92 C91 117.4(16) . . ?
C95 C93 C92 117.9(16) . . ?
C95 C94 C96 121.9(17) . . ?
C94 C95 C93 121.0(15) . . ?
C94 C95 S14 121.5(14) . . ?
C93 C95 S14 117.4(14) . . ?
C97 C96 C94 117.1(16) . . ?
C97 C96 C98 125.2(13) . . ?
C94 C96 C98 117.7(16) . . ?
C96 C97 O56 120.2(17) . . ?
C96 C97 C92 123.8(13) . . ?
O56 C97 C92 116.0(15) . . ?
C96 C98 C99 110.4(14) . . ?
C104 C99 C100 121.4(16) . . ?
C104 C99 C98 123.3(13) . . ?
C100 C99 C98 115.2(15) . . ?
C101 C100 C99 117.1(15) . . ?
C102 C101 C100 120.9(12) . . ?
C102 C101 S15 122.4(11) . . ?
C100 C101 S15 116.5(13) . . ?
C101 C102 C103 122.9(13) . . ?
C102 C103 C104 118.2(13) . . ?
C102 C103 C105 118.3(12) . . ?
C104 C103 C105 123.5(11) . . ?
O60 C104 C99 113.0(15) . . ?
O60 C104 C103 127.6(14) . . ?
C99 C104 C103 119.3(13) . . ?
C103 C105 C106 116.1(14) . . ?
C111 C106 C107 116.1(14) . . ?
C111 C106 C105 125.1(16) . . ?
C107 C106 C105 118.9(12) . . ?
C108 C107 C106 120.7(13) . . ?
C109 C108 C107 121.8(15) . . ?
C109 C108 S16 119.9(13) . . ?
C107 C108 S16 118.2(12) . . ?
C108 C109 C110 118.6(14) . . ?
C109 C110 C111 119.0(13) . . ?
C109 C110 C112 119.1(13) . . ?
C111 C110 C112 121.9(14) . . ?
O64 C111 C106 114.7(15) . . ?
O64 C111 C110 121.4(14) . . ?
C106 C111 C110 123.8(15) . . ?
C110 C112 C57 113.1(11) . . ?
O2 S1 O1 108.8(8) . . ?
O2 S1 O3 116.0(9) . . ?
O1 S1 O3 111.0(7) . . ?
O2 S1 C3 106.2(8) . . ?
O1 S1 C3 108.1(7) . . ?
O3 S1 C3 106.3(6) . . ?
O11 S3 O9 122(3) . . ?
O11 S3 O10 117(3) . . ?
O9 S3 O10 111(3) . . ?
O11 S3 C17 118(2) . . ?
O9 S3 C17 97(2) . . ?
O10 S3 C17 86(3) . . ?
O11A S3A O9A 110(2) . . ?
O11A S3A O10A 116(2) . . ?
O9A S3A O10A 108.7(19) . . ?
O11A S3A C17 106.5(17) . . ?
O9A S3A C17 102.0(18) . . ?
O10A S3A C17 112.7(13) . . ?
O15 S4 O13 116.0(13) . . ?
O15 S4 O14 111.5(13) . . ?
O13 S4 O14 109.1(13) . . ?
O15 S4 C24 105.5(10) . . ?
O13 S4 C24 107.2(9) . . ?
O14 S4 C24 107.1(9) . . ?
O19 S5 O18 119.2(13) . . ?
O17A S5 O19A 133(5) . . ?
O17A S5 O18A 111(2) . . ?
O19A S5 O18A 109(4) . . ?
O19 S5 O17 111.7(16) . . ?
O18 S5 O17 108.0(13) . . ?
O17A S5 C31 91(2) . . ?
O19 S5 C31 111.7(12) . . ?
O18 S5 C31 99.6(10) . . ?
O19A S5 C31 97(4) . . ?
O18A S5 C31 110.2(19) . . ?
O17 S5 C31 105.3(11) . . ?
O22 S6 O23 131(2) . . ?
O21A S6 O22A 115.8(15) . . ?
O22 S6 O21 105.1(16) . . ?
O23 S6 O21 105.5(12) . . ?
O21A S6 O23A 108.6(13) . . ?
O22A S6 O23A 98.2(17) . . ?
O22 S6 C38 108.1(13) . . ?
O23 S6 C38 102.3(9) . . ?
O21A S6 C38 116.7(11) . . ?
O22A S6 C38 108.3(17) . . ?
O21 S6 C38 101.5(10) . . ?
O23A S6 C38 107.3(9) . . ?
O26 S7 O27 113.8(6) . . ?
O26 S7 O25 112.8(6) . . ?
O27 S7 O25 109.1(6) . . ?
O26 S7 C45 107.2(7) . . ?
O27 S7 C45 107.4(6) . . ?
O25 S7 C45 106.1(5) . . ?
O29 S8 O31 112.5(6) . . ?
O29 S8 O30 112.3(5) . . ?
O31 S8 O30 113.9(6) . . ?
O29 S8 C52 103.6(5) . . ?
O31 S8 C52 105.2(6) . . ?
O30 S8 C52 108.4(6) . . ?
O6 S2 O5 122.0(15) . . ?
O6 S2 O7 115.1(14) . . ?
O5 S2 O7 104.9(15) . . ?
O7A S2 O6A 108.4(18) . . ?
O7A S2 O5A 116.1(19) . . ?
O6A S2 O5A 108.1(19) . . ?
O6 S2 C10 105.9(13) . . ?
O7A S2 C10 112.5(16) . . ?
O5 S2 C10 104.5(9) . . ?
O7 S2 C10 102.2(10) . . ?
O6A S2 C10 102.9(14) . . ?
O5A S2 C10 108.0(9) . . ?
C6 C1 C2 121.5(12) . . ?
C6 C1 C56 117.9(11) . . ?
C2 C1 C56 120.6(11) . . ?
C3 C2 C1 118.9(12) . . ?
C2 C3 C4 122.0(13) . . ?
C2 C3 S1 121.5(11) . . ?
C4 C3 S1 115.7(11) . . ?
C5 C4 C3 121.1(14) . . ?
C4 C5 C6 118.8(12) . . ?
C4 C5 C7 122.8(14) . . ?
C6 C5 C7 118.4(12) . . ?
O4 C6 C1 120.3(13) . . ?
O4 C6 C5 122.7(11) . . ?
C1 C6 C5 117.0(12) . . ?
C5 C7 C8 111.0(12) . . ?
C13 C8 C9 117.8(14) . . ?
C13 C8 C7 123.0(12) . . ?
C9 C8 C7 119.1(13) . . ?
C10 C9 C8 120.7(14) . . ?
C11 C10 C9 119.6(13) . . ?
C11 C10 S2 121.2(12) . . ?
C9 C10 S2 119.1(13) . . ?
C10 C11 C12 122.1(14) . . ?
C13 C12 C11 116.8(16) . . ?
C13 C12 C14 125.7(13) . . ?
C11 C12 C14 117.4(13) . . ?
O8 C13 C8 116.4(13) . . ?
O8 C13 C12 120.6(14) . . ?
C8 C13 C12 123.0(13) . . ?
C15 C14 C12 108.5(13) . . ?
C20 C15 C16 120.6(17) . . ?
C20 C15 C14 122.7(14) . . ?
C16 C15 C14 116.5(17) . . ?
C17 C16 C15 118(2) . . ?
C18 C17 C16 122.3(18) . . ?
C18 C17 S3 106(2) . . ?
C16 C17 S3 132(2) . . ?
C18 C17 S3A 126.9(17) . . ?
C16 C17 S3A 108.3(19) . . ?
C17 C18 C19 122.6(18) . . ?
C20 C19 C18 112.3(19) . . ?
C20 C19 C21 124.2(14) . . ?
C18 C19 C21 122.8(15) . . ?
C15 C20 O12 116.9(15) . . ?
C15 C20 C19 122.8(15) . . ?
O12 C20 C19 120.3(16) . . ?
C19 C21 C22 112.3(16) . . ?
C27 C22 C23 119.7(14) . . ?
C27 C22 C21 123.9(12) . . ?
C23 C22 C21 116.3(13) . . ?
C22 C23 C24 117.1(13) . . ?
C25 C24 C23 120.9(12) . . ?
C25 C24 S4 121.6(13) . . ?
C23 C24 S4 117.2(12) . . ?
C24 C25 C26 122.8(14) . . ?
C25 C26 C27 118.0(14) . . ?
C25 C26 C28 120.7(13) . . ?
C27 C26 C28 121.4(12) . . ?
O16 C27 C22 114.5(14) . . ?
O16 C27 C26 124.1(14) . . ?
C22 C27 C26 121.3(13) . . ?
C29 C28 C26 110.0(13) . . ?
C30 C29 C34 115.5(15) . . ?
C30 C29 C28 126.2(14) . . ?
C34 C29 C28 117.8(15) . . ?
C29 C30 C31 125.2(15) . . ?
C30 C31 C32 117.8(15) . . ?
C30 C31 S5 124.8(15) . . ?
C32 C31 S5 117.0(14) . . ?
C33 C32 C31 119.4(15) . . ?
C32 C33 C34 118.5(15) . . ?
C32 C33 C35 118.5(14) . . ?
C34 C33 C35 122.9(14) . . ?
O20 C34 C33 113.6(14) . . ?
O20 C34 C29 122.9(15) . . ?
C33 C34 C29 123.4(15) . . ?
C33 C35 C36 113.9(11) . . ?
C41 C36 C37 123.6(13) . . ?
C41 C36 C35 118.7(16) . . ?
C37 C36 C35 117.7(12) . . ?
C38 C37 C36 116.7(14) . . ?
C37 C38 C39 119.9(14) . . ?
C37 C38 S6 118.8(12) . . ?
C39 C38 S6 121.3(11) . . ?
C40 C39 C38 123.5(12) . . ?
C39 C40 C41 116.4(13) . . ?
C39 C40 C42 123.9(11) . . ?
C41 C40 C42 119.5(14) . . ?
O24 C41 C36 127.2(13) . . ?
O24 C41 C40 113.0(13) . . ?
C36 C41 C40 119.8(16) . . ?
C40 C42 C43 113.2(12) . . ?
C44 C43 C48 120.5(11) . . ?
C44 C43 C42 117.9(12) . . ?
C48 C43 C42 121.4(10) . . ?
C43 C44 C45 120.8(12) . . ?
C46 C45 C44 117.7(11) . . ?
C46 C45 S7 123.8(9) . . ?
C44 C45 S7 118.6(10) . . ?
C45 C46 C47 122.8(12) . . ?
C48 C47 C46 116.8(13) . . ?
C48 C47 C49 124.1(10) . . ?
C46 C47 C49 119.1(11) . . ?
C47 C48 O28 119.3(11) . . ?
C47 C48 C43 120.9(11) . . ?
O28 C48 C43 119.8(11) . . ?
C50 C49 C47 113.1(11) . . ?
C55 C50 C51 119.0(13) . . ?
C55 C50 C49 123.4(11) . . ?
C51 C50 C49 117.0(11) . . ?
C50 C51 C52 118.7(11) . . ?
C53 C52 C51 120.2(11) . . ?
C53 C52 S8 121.6(11) . . ?
C51 C52 S8 118.2(9) . . ?
C52 C53 C54 122.4(12) . . ?
C55 C54 C53 117.1(12) . . ?
C55 C54 C56 121.6(11) . . ?
C53 C54 C56 121.3(12) . . ?
C50 C55 C54 122.0(11) . . ?
C50 C55 O32 115.8(13) . . ?
C54 C55 O32 122.1(11) . . ?
C54 C56 C1 114.4(11) . . ?

loop_
_geom_bond_atom_site_label_1
_geom_bond_atom_site_label_2
_geom_bond_distance
_geom_bond_site_symmetry_2
_geom_bond_publ_flag
O1I C2I 1.459(13) . ?
C1I C2I 1.495(17) . ?
C2I C3I 1.428(16) . ?
O1F C2F 1.457(18) . ?
C1F C2F 1.47(2) . ?
C2F C3F 1.451(18) . ?
O1E C2E 1.47(2) . ?
C1E C2E 1.49(2) . ?
C2E C3E 1.47(2) . ?
O41A S11 1.508(9) . ?
N1N C1N 1.340(13) . ?
N2N C1N 1.291(12) . ?
N3N C19N 1.321(13) . ?
N4N C19N 1.298(13) . ?
O1N C5N 1.412(12) . ?
O1N C8N 1.452(11) . ?
O2N C13N 1.369(11) . ?
O2N C12N 1.440(11) . ?
C1N C2N 1.478(14) . ?
C2N C3N 1.394(13) . ?
C2N C7N 1.405(13) . ?
C3N C4N 1.376(11) . ?
C4N C5N 1.370(13) . ?
C5N C6N 1.381(14) . ?
C6N C7N 1.355(12) . ?
C8N C9N 1.487(12) . ?
C9N C10N 1.539(14) . ?
C10N C11N 1.542(12) . ?
C11N C12N 1.494(12) . ?
C13N C18N 1.372(13) . ?
C13N C14N 1.394(13) . ?
C14N C15N 1.412(13) . ?
C15N C16N 1.417(13) . ?
C16N C17N 1.413(12) . ?
C16N C19N 1.454(13) . ?
C17N C18N 1.362(12) . ?
N1P C1P 1.303(14) . ?
N2P C1P 1.287(13) . ?
N3P C19P 1.33(2) . ?
N4P C19P 1.31(2) . ?
O1P C5P 1.374(12) . ?
O1P C8P 1.457(11) . ?
O2P C13P 1.352(14) . ?
O2P C12P 1.489(13) . ?
C1P C2P 1.434(15) . ?
C2P C7P 1.364(13) . ?
C2P C3P 1.420(16) . ?
C3P C4P 1.394(15) . ?
C4P C5P 1.387(14) . ?
C5P C6P 1.420(15) . ?
C6P C7P 1.385(13) . ?
C8P C9P 1.524(13) . ?
C9P C10P 1.568(14) . ?
C10P C11P 1.501(16) . ?
C11P C12P 1.543(15) . ?
C13P C18P 1.372(19) . ?
C13P C14P 1.431(17) . ?
C14P C15P 1.406(16) . ?
C15P C16P 1.447(19) . ?
C16P C17P 1.316(18) . ?
C16P C19P 1.479(19) . ?
C17P C18P 1.373(17) . ?
N1X C1X 1.346(15) . ?
N2X C1X 1.336(15) . ?
N3X C19X 1.44(2) . ?
N4X C19X 1.302(16) . ?
O1X C5X 1.416(18) . ?
O1X C8X 1.422(15) . ?
O2X C13X 1.431(19) . ?
O2X C12X 1.438(15) . ?
C1X C2X 1.437(17) . ?
C2X C3X 1.360(16) . ?
C2X C7X 1.423(18) . ?
C3X C4X 1.364(17) . ?
C4X C5X 1.36(2) . ?
C5X C6X 1.36(2) . ?
C6X C7X 1.355(18) . ?
C8X C9X 1.54(2) . ?
C9X C10X 1.55(2) . ?
C10X C11X 1.524(19) . ?
C11X C12X 1.506(18) . ?
C13X C14X 1.35(2) . ?
C13X C18X 1.43(2) . ?
C14X C15X 1.348(17) . ?
C15X C16X 1.415(19) . ?
C16X C17X 1.41(2) . ?
C16X C19X 1.44(2) . ?
C17X C18X 1.318(19) . ?
N1Y C1Y 1.323(15) . ?
N2Y C1Y 1.316(14) . ?
N3Y C19Y 1.37(3) . ?
N4Y C19Y 1.29(3) . ?
O1Y C5Y 1.377(16) . ?
O1Y C8Y 1.447(15) . ?
O2Y C13Y 1.40(2) . ?
O2Y C12Y 1.43(2) . ?
C1Y C2Y 1.489(17) . ?
C2Y C7Y 1.335(17) . ?
C2Y C3Y 1.356(17) . ?
C3Y C4Y 1.439(18) . ?
C4Y C5Y 1.331(18) . ?
C5Y C6Y 1.432(18) . ?
C6Y C7Y 1.346(19) . ?
C8Y C9Y 1.54(2) . ?
C9Y C1OY 1.58(2) . ?
C1OY C11Y 1.47(2) . ?
C11Y C12Y 1.280(17) . ?
C13Y C18Y 1.42(3) . ?
C13Y C14Y 1.44(3) . ?
C14Y C15Y 1.38(2) . ?
C15Y C16Y 1.43(2) . ?
C16Y C17Y 1.39(2) . ?
C16Y C19Y 1.48(3) . ?
C17Y C18Y 1.37(2) . ?
N1S C1S 1.368(15) . ?
N2S C1S 1.306(15) . ?
N3S C19S 1.302(16) . ?
N4S C19S 1.281(15) . ?
O1S C5S 1.424(16) . ?
O1S C8S 1.458(17) . ?
O2S C13S 1.360(13) . ?
O2S C12S 1.430(14) . ?
C1S C2S 1.466(16) . ?
C2S C3S 1.384(15) . ?
C2S C7S 1.389(15) . ?
C3S C4S 1.390(15) . ?
C4S C5S 1.372(17) . ?
C5S C6S 1.378(17) . ?
C6S C7S 1.343(15) . ?
C8S C9S 1.453(16) . ?
C9S C10S 1.545(17) . ?
C10S C11S 1.557(15) . ?
C11S C12S 1.456(16) . ?
C13S C18S 1.354(15) . ?
C13S C14S 1.405(15) . ?
C14S C15S 1.417(15) . ?
C15S C16S 1.406(15) . ?
C16S C17S 1.390(14) . ?
C16S C19S 1.460(15) . ?
C17S C18S 1.371(14) . ?
N1M C1M 1.334(13) . ?
N2M C1M 1.304(13) . ?
N3M C19M 1.30(2) . ?
N4M C19M 1.33(2) . ?
O1M C8M 1.30(2) . ?
O1M C5M 1.340(14) . ?
O1M C8L 1.39(3) . ?
C1M C2M 1.507(16) . ?
C2M C3M 1.386(15) . ?
C2M C7M 1.390(17) . ?
C3M C4M 1.354(15) . ?
C4M C5M 1.425(17) . ?
C5M C6M 1.351(16) . ?
C6M C7M 1.404(15) . ?
C8M C9M 1.492(17) . ?
C9M C10M 1.540(18) . ?
C10M C11M 1.547(17) . ?
C11M C12M 1.458(18) . ?
C12M O2M 1.46(4) . ?
O2M C13M 1.35(3) . ?
C8L C9L 1.503(18) . ?
C9L C10L 1.536(18) . ?
C10L C11L 1.532(18) . ?
C11L C12L 1.52(4) . ?
C12L O2L 1.35(5) . ?
O2L C13M 1.51(4) . ?
C13M C14M 1.35(2) . ?
C13M C18M 1.45(2) . ?
C14M C15M 1.369(17) . ?
C15M C16M 1.36(2) . ?
C16M C17M 1.41(2) . ?
C16M C19M 1.53(2) . ?
C17M C18M 1.372(17) . ?
N1O C1O 1.54(4) . ?
N2O C1O 1.37(3) . ?
N3O C19O 1.322(16) . ?
N4O C19O 1.333(16) . ?
O1O C5O 1.387(19) . ?
O1O C8O 1.461(17) . ?
O2O C13O 1.360(15) . ?
O2O C12O 1.531(14) . ?
C1O C2O 1.54(2) . ?
C2O C3O 1.43(3) . ?
C2O C7O 1.43(3) . ?
C3O C4O 1.48(2) . ?
C4O C5O 1.40(2) . ?
C5O C6O 1.38(2) . ?
C6O C7O 1.360(19) . ?
C8O C9O 1.482(19) . ?
C9O C10O 1.51(2) . ?
C10O C11O 1.534(16) . ?
C11O C12O 1.512(16) . ?
C13O C18O 1.342(17) . ?
C13O C14O 1.390(17) . ?
C14O C15O 1.463(16) . ?
C15O C16O 1.351(16) . ?
C16O C17O 1.368(18) . ?
C16O C19O 1.477(18) . ?
C17O C18O 1.388(17) . ?
N1Z C1Z 1.359(17) . ?
N2Z C1Z 1.269(16) . ?
N3Z C19Z 1.313(19) . ?
N4Z C19Z 1.284(18) . ?
O1Z C5Z 1.416(17) . ?
O1Z C8Z 1.434(19) . ?
O2Z C13Z 1.366(16) . ?
O2Z C12Z 1.414(18) . ?
C1Z C2Z 1.477(18) . ?
C2Z C3Z 1.376(17) . ?
C2Z C7Z 1.405(18) . ?
C3Z C4Z 1.382(17) . ?
C4Z C5Z 1.387(18) . ?
C5Z C6Z 1.385(19) . ?
C6Z C7Z 1.343(18) . ?
C8Z C9Z 1.544(18) . ?
C9Z C10Z 1.568(19) . ?
C10Z C11Z 1.513(18) . ?
C11Z C12Z 1.504(18) . ?
C13Z C18Z 1.357(19) . ?
C13Z C14Z 1.397(18) . ?
C14Z C15Z 1.391(18) . ?
C15Z C16Z 1.421(18) . ?
C16Z C17Z 1.403(17) . ?
C16Z C19Z 1.450(17) . ?
C17Z C18Z 1.361(17) . ?
N1K C1K 1.356(18) . ?
N2K C1K 1.273(17) . ?
N3K C19K 1.306(19) . ?
N4K C19K 1.294(19) . ?
O1K C5K 1.417(17) . ?
O1K C8K 1.448(18) . ?
O2K C13K 1.381(17) . ?
O2K C12K 1.429(19) . ?
C1K C2K 1.477(18) . ?
C2K C3K 1.390(18) . ?
C2K C7K 1.412(18) . ?
C3K C4K 1.384(17) . ?
C4K C5K 1.395(18) . ?
C5K C6K 1.378(19) . ?
C6K C7K 1.349(18) . ?
C8K C9K 1.512(18) . ?
C9K C10K 1.557(19) . ?
C10K C11K 1.535(18) . ?
C11K C12K 1.514(19) . ?
C13K C18K 1.357(19) . ?
C13K C14K 1.392(19) . ?
C14K C15K 1.408(18) . ?
C15K C16K 1.410(18) . ?
C16K C17K 1.409(17) . ?
C16K C19K 1.450(17) . ?
C17K C18K 1.359(17) . ?
S9 O34 1.438(12) . ?
S9 O35 1.458(12) . ?
S9 O33 1.461(12) . ?
S9 C59 1.768(14) . ?
S10 O37 1.425(11) . ?
S10 O38 1.453(15) . ?
S10 O39 1.468(13) . ?
S10 C66 1.808(11) . ?
S11 O42 1.447(9) . ?
S11 O43 1.490(8) . ?
S11 C73 1.769(10) . ?
S12 O47 1.440(8) . ?
S12 O46 1.457(10) . ?
S12 O45 1.466(10) . ?
S12 C80 1.773(11) . ?
S13 O51 1.403(13) . ?
S13 O50 1.406(11) . ?
S13 O49 1.460(12) . ?
S13 C87 1.798(12) . ?
S14 O55 1.457(13) . ?
S14 O53A 1.469(17) . ?
S14 O54 1.475(13) . ?
S14 O54A 1.481(16) . ?
S14 O55A 1.484(17) . ?
S14 O53 1.519(13) . ?
S14 C95 1.795(14) . ?
S15 O57 1.453(10) . ?
S15 O58 1.464(13) . ?
S15 O59 1.512(12) . ?
S15 C101 1.773(12) . ?
S16 O61 1.443(10) . ?
S16 O62 1.470(9) . ?
S16 O63 1.475(9) . ?
S16 C108 1.780(15) . ?
O36 C62 1.358(17) . ?
O40 C69 1.386(13) . ?
O44 C76 1.393(12) . ?
O48 C83 1.364(13) . ?
O52 C90 1.421(13) . ?
O56 C97 1.373(14) . ?
O60 C104 1.328(13) . ?
O64 C111 1.386(17) . ?
C57 C58 1.404(18) . ?
C57 C62 1.412(18) . ?
C57 C112 1.543(15) . ?
C58 C59 1.363(16) . ?
C59 C60 1.381(17) . ?
C60 C61 1.41(2) . ?
C61 C62 1.438(17) . ?
C61 C63 1.493(18) . ?
C63 C64 1.540(16) . ?
C64 C65 1.356(15) . ?
C64 C69 1.385(17) . ?
C65 C66 1.394(18) . ?
C66 C67 1.343(17) . ?
C67 C68 1.376(15) . ?
C68 C69 1.364(18) . ?
C68 C70 1.580(16) . ?
C70 C71 1.508(17) . ?
C71 C76 1.374(16) . ?
C71 C72 1.375(15) . ?
C72 C73 1.393(16) . ?
C73 C74 1.374(15) . ?
C74 C75 1.391(15) . ?
C75 C76 1.382(18) . ?
C75 C77 1.518(15) . ?
C77 C78 1.504(17) . ?
C78 C83 1.419(18) . ?
C78 C79 1.429(15) . ?
C79 C80 1.349(16) . ?
C80 C81 1.366(17) . ?
C81 C82 1.393(15) . ?
C82 C83 1.365(18) . ?
C82 C84 1.523(16) . ?
C84 C85 1.511(16) . ?
C85 C90 1.359(17) . ?
C85 C86 1.375(16) . ?
C86 C87 1.414(17) . ?
C87 C88 1.356(17) . ?
C88 C89 1.365(16) . ?
C89 C90 1.370(17) . ?
C89 C91 1.534(16) . ?
C91 C92 1.520(19) . ?
C92 C97 1.39(2) . ?
C92 C93 1.432(17) . ?
C93 C95 1.41(2) . ?
C94 C95 1.35(2) . ?
C94 C96 1.404(18) . ?
C96 C97 1.37(2) . ?
C96 C98 1.51(2) . ?
C98 C99 1.589(19) . ?
C99 C104 1.36(2) . ?
C99 C100 1.432(16) . ?
C100 C101 1.384(18) . ?
C101 C102 1.330(18) . ?
C102 C103 1.381(15) . ?
C103 C104 1.403(18) . ?
C103 C105 1.465(16) . ?
C105 C106 1.500(17) . ?
C106 C111 1.396(17) . ?
C106 C107 1.41(2) . ?
C107 C108 1.397(17) . ?
C108 C109 1.393(17) . ?
C109 C110 1.393(19) . ?
C110 C111 1.398(18) . ?
C110 C112 1.522(15) . ?
S1 O2 1.411(13) . ?
S1 O1 1.481(11) . ?
S1 O3 1.503(9) . ?
S1 C3 1.784(13) . ?
S3 O11 1.53(4) . ?
S3 O9 1.54(5) . ?
S3 O10 1.61(9) . ?
S3 C17 1.79(3) . ?
S3A O11A 1.40(3) . ?
S3A O9A 1.41(3) . ?
S3A O10A 1.51(3) . ?
S3A C17 1.87(2) . ?
S4 O15 1.387(17) . ?
S4 O13 1.426(18) . ?
S4 O14 1.429(15) . ?
S4 C24 1.761(12) . ?
S5 O17A 1.02(4) . ?
S5 O19 1.504(11) . ?
S5 O18 1.514(11) . ?
S5 O19A 1.525(17) . ?
S5 O18A 1.529(16) . ?
S5 O17 1.540(13) . ?
S5 C31 1.798(15) . ?
S6 O22 1.30(2) . ?
S6 O23 1.403(19) . ?
S6 O21A 1.40(2) . ?
S6 O22A 1.57(2) . ?
S6 O21 1.614(18) . ?
S6 O23A 1.70(2) . ?
S6 C38 1.743(14) . ?
S7 O26 1.444(11) . ?
S7 O27 1.449(9) . ?
S7 O25 1.488(8) . ?
S7 C45 1.741(11) . ?
S8 O29 1.471(9) . ?
S8 O31 1.473(9) . ?
S8 O30 1.492(10) . ?
S8 C52 1.782(10) . ?
O4 C6 1.364(13) . ?
S2 O6 1.34(2) . ?
S2 O7A 1.42(4) . ?
S2 O5 1.456(18) . ?
S2 O7 1.51(2) . ?
S2 O6A 1.56(3) . ?
S2 O5A 1.60(3) . ?
S2 C10 1.789(12) . ?
O8 C13 1.377(13) . ?
O12 C20 1.399(16) . ?
O16 C27 1.373(14) . ?
O20 C34 1.376(16) . ?
O24 C41 1.339(17) . ?
O28 C48 1.390(12) . ?
O32 C55 1.397(12) . ?
C1 C6 1.390(16) . ?
C1 C2 1.415(16) . ?
C1 C56 1.546(15) . ?
C2 C3 1.354(17) . ?
C3 C4 1.381(17) . ?
C4 C5 1.365(17) . ?
C5 C6 1.491(18) . ?
C5 C7 1.520(16) . ?
C7 C8 1.566(17) . ?
C8 C13 1.378(18) . ?
C8 C9 1.412(16) . ?
C9 C10 1.379(18) . ?
C10 C11 1.353(18) . ?
C11 C12 1.416(18) . ?
C12 C13 1.379(19) . ?
C12 C14 1.546(19) . ?
C14 C15 1.513(19) . ?
C15 C20 1.38(2) . ?
C15 C16 1.390(18) . ?
C16 C17 1.38(2) . ?
C17 C18 1.33(3) . ?
C18 C19 1.46(2) . ?
C19 C20 1.43(2) . ?
C19 C21 1.49(2) . ?
C21 C22 1.520(18) . ?
C22 C27 1.385(18) . ?
C22 C23 1.421(16) . ?
C23 C24 1.449(18) . ?
C24 C25 1.328(17) . ?
C25 C26 1.384(16) . ?
C26 C27 1.412(19) . ?
C26 C28 1.531(17) . ?
C28 C29 1.517(18) . ?
C29 C30 1.34(2) . ?
C29 C34 1.391(18) . ?
C30 C31 1.36(2) . ?
C31 C32 1.43(2) . ?
C32 C33 1.37(2) . ?
C33 C34 1.387(18) . ?
C33 C35 1.530(17) . ?
C35 C36 1.553(15) . ?
C36 C41 1.351(19) . ?
C36 C37 1.43(2) . ?
C37 C38 1.395(17) . ?
C38 C39 1.399(17) . ?
C39 C40 1.389(18) . ?
C40 C41 1.446(16) . ?
C40 C42 1.492(16) . ?
C42 C43 1.564(15) . ?
C43 C44 1.350(14) . ?
C43 C48 1.391(16) . ?
C44 C45 1.399(15) . ?
C45 C46 1.377(16) . ?
C46 C47 1.407(14) . ?
C47 C48 1.380(16) . ?
C47 C49 1.559(15) . ?
C49 C50 1.547(17) . ?
C50 C55 1.387(16) . ?
C50 C51 1.391(16) . ?
C51 C52 1.419(17) . ?
C52 C53 1.331(14) . ?
C53 C54 1.395(15) . ?
C54 C55 1.389(18) . ?
C54 C56 1.545(15) . ?
